data_7105959
loop_
_publ_author_name
'Daniel Stern'
'Nils Finkelmeier'
'Dietmar Stalke'

_publ_section_title
;
 Assessment of the LiX salt-effect in anthracenyl lithiums
;
_journal_name_full Chem.Commun.
_journal_page_first 2113
_journal_paper_doi 10.1039/c0cc02772c
_journal_volume 47
_journal_year 2011
_chemical_formula_sum 'C82 H104 Br5 Li5 O10'
_chemical_formula_weight 1683.90
_chemical_name_systematic
;
?
;
_space_group_IT_number 2
_symmetry_cell_setting triclinic
_symmetry_space_group_name_Hall '-P 1'
_symmetry_space_group_name_H-M 'P -1'
_atom_sites_solution_hydrogens geom
_atom_sites_solution_primary direct
_atom_sites_solution_secondary difmap
_audit_creation_method SHELXL-97
_cell_angle_alpha 88.542(3)
_cell_angle_beta 85.980(2)
_cell_angle_gamma 89.426(3)
_cell_formula_units_Z 2
_cell_length_a 9.3818(18)
_cell_length_b 14.470(3)
_cell_length_c 28.554(5)
_cell_measurement_reflns_used 9891
_cell_measurement_temperature 100(2)
_cell_measurement_theta_max 25.095
_cell_measurement_theta_min 2.243
_cell_volume 3865.4(13)
_computing_cell_refinement 'SAINT V7.46A'
_computing_data_collection 'APEX2 2.2-0'
_computing_data_reduction 'SAINT V7.46A'
_computing_molecular_graphics 'XP in SHELXTL v6.10'
_computing_publication_material 'XP in SHELXTL v6.10'
_computing_structure_refinement 'SHELXL in SHELXTL v6.10'
_computing_structure_solution 'SHELXS in SHELXTL v6.10'
_diffrn_ambient_temperature 100(2)
_diffrn_measured_fraction_theta_full 0.989
_diffrn_measured_fraction_theta_max 0.989
_diffrn_measurement_device_type 'BRUKER TXS APEX2 with D8-Goniometer'
_diffrn_measurement_method 'omega scans'
_diffrn_radiation_monochromator 'INCOATEC Helios mirror optics'
_diffrn_radiation_source 'TXS Mo rotating anode'
_diffrn_radiation_type MoK\a
_diffrn_radiation_wavelength 0.71073
_diffrn_reflns_av_R_equivalents 0.0596
_diffrn_reflns_av_sigmaI/netI 0.0519
_diffrn_reflns_limit_h_max 11
_diffrn_reflns_limit_h_min -11
_diffrn_reflns_limit_k_max 17
_diffrn_reflns_limit_k_min -17
_diffrn_reflns_limit_l_max 34
_diffrn_reflns_limit_l_min 0
_diffrn_reflns_number 57729
_diffrn_reflns_theta_full 25.14
_diffrn_reflns_theta_max 25.14
_diffrn_reflns_theta_min 1.41
_exptl_absorpt_coefficient_mu 2.657
_exptl_absorpt_correction_T_max 0.4286
_exptl_absorpt_correction_T_min 0.3301
_exptl_absorpt_correction_type empirical
_exptl_absorpt_process_details SADABS-2007/4
_exptl_crystal_colour yellow
_exptl_crystal_density_diffrn 1.447
_exptl_crystal_density_method 'not measured'
_exptl_crystal_description block
_exptl_crystal_F_000 1732
_exptl_crystal_size_max 0.1
_exptl_crystal_size_mid 0.1
_exptl_crystal_size_min 0.1
_refine_diff_density_max 3.952
_refine_diff_density_min -0.784
_refine_diff_density_rms 0.139
_refine_ls_extinction_method none
_refine_ls_goodness_of_fit_ref 1.047
_refine_ls_hydrogen_treatment constr
_refine_ls_matrix_type full
_refine_ls_number_parameters 1215
_refine_ls_number_reflns 13688
_refine_ls_number_restraints 1021
_refine_ls_restrained_S_all 1.010
_refine_ls_R_factor_all 0.0899
_refine_ls_R_factor_gt 0.0731
_refine_ls_shift/su_max 0.006
_refine_ls_shift/su_mean 0.000
_refine_ls_structure_factor_coef Fsqd
_refine_ls_weighting_details 'calc w=1/[\s^2^(Fo^2^)+(0.1116P)^2^+14.3246P] where P=(Fo^2^+2Fc^2^)/3'
_refine_ls_weighting_scheme calc
_refine_ls_wR_factor_gt 0.1843
_refine_ls_wR_factor_ref 0.1937
_reflns_number_gt 10759
_reflns_number_total 13688
_reflns_threshold_expression >2sigma(I)
_cod_data_source_file C0CC02772C.TXT
_cod_data_source_block 3_BrAnLi_LiBr_4THF
_cod_original_cell_volume 3865.5(13)
_cod_original_sg_symbol_Hall -P1
_cod_original_sg_symbol_H-M P-1
_cod_database_code 7105959

loop_
_symmetry_equiv_pos_as_xyz
'x, y, z'
'-x, -y, -z'

loop_
_atom_site_label
_atom_site_type_symbol
_atom_site_fract_x
_atom_site_fract_y
_atom_site_fract_z
_atom_site_U_iso_or_equiv
_atom_site_adp_type
_atom_site_occupancy
_atom_site_symmetry_multiplicity
_atom_site_calc_flag
_atom_site_refinement_flags
_atom_site_disorder_assembly
_atom_site_disorder_group
Br1 Br 0.08664(6) 0.73957(6) 0.21256(2) 0.0378(2) Uani 1 1 d DU . .
Br2 Br 0.60635(6) 0.74037(4) 0.452994(18) 0.02325(16) Uani 1 1 d U . .
Br3 Br -0.10690(6) 0.75801(6) 0.83842(2) 0.0388(2) Uani 1 1 d U A .
Br4 Br 0.37202(6) 0.76249(4) 0.554547(19) 0.02628(16) Uani 1 1 d U . .
Li1 Li 0.4965(10) 0.6412(7) 0.3944(3) 0.024(2) Uani 1 1 d U . .
Li2 Li 0.4876(10) 0.8305(7) 0.3906(3) 0.024(2) Uani 1 1 d U . .
Li3 Li -0.1371(11) 0.7643(7) 0.7437(4) 0.029(2) Uani 1 1 d U . .
Li4 Li -0.0033(13) 0.8471(8) 0.9012(3) 0.036(3) Uani 1 1 d U . .
Li5 Li -0.0048(12) 0.6615(9) 0.9015(4) 0.038(3) Uani 1 1 d U . .
O1 O 0.3719(5) 0.5535(3) 0.42990(16) 0.0423(12) Uani 1 1 d DU . .
O2 O 0.6375(4) 0.5595(3) 0.36348(14) 0.0274(9) Uani 1 1 d U . .
O3 O 0.3493(4) 0.9165(3) 0.42017(16) 0.0321(10) Uani 1 1 d U . .
O4 O 0.6372(4) 0.9134(3) 0.36166(14) 0.0317(10) Uani 1 1 d U . .
O5 O -0.2524(4) 0.8776(3) 0.74521(14) 0.0293(9) Uani 1 1 d U . .
O6 O -0.2474(4) 0.6489(3) 0.74439(14) 0.0285(9) Uani 1 1 d U . .
C1 C 0.2068(5) 0.7365(4) 0.26398(17) 0.0187(11) Uani 1 1 d DU . .
C2 C 0.1428(5) 0.7344(4) 0.30962(18) 0.0177(11) Uani 1 1 d DU . .
C3 C -0.0091(6) 0.7337(4) 0.3208(2) 0.0252(13) Uani 1 1 d DU . .
H3 H -0.0713 0.7351 0.2959 0.030 Uiso 1 1 calc R . .
C4 C -0.0654(6) 0.7311(4) 0.3654(2) 0.0268(13) Uani 1 1 d DU . .
H4 H -0.1662 0.7315 0.3715 0.032 Uiso 1 1 calc R . .
C5 C 0.0242(6) 0.7276(4) 0.4032(2) 0.0241(13) Uani 1 1 d DU . .
H5 H -0.0164 0.7242 0.4346 0.029 Uiso 1 1 calc R . .
C6 C 0.1692(6) 0.7292(4) 0.39453(18) 0.0222(12) Uani 1 1 d DU . .
H6 H 0.2278 0.7280 0.4204 0.027 Uiso 1 1 calc R . .
C7 C 0.2361(5) 0.7325(4) 0.34787(17) 0.0173(11) Uani 1 1 d DU . .
C8 C 0.3852(5) 0.7338(3) 0.34072(16) 0.0083(9) Uani 1 1 d DU . .
C9 C 0.4431(5) 0.7364(4) 0.29363(18) 0.0170(11) Uani 1 1 d DU . .
C10 C 0.5946(5) 0.7372(4) 0.28344(19) 0.0225(12) Uani 1 1 d DU . .
H10 H 0.6549 0.7362 0.3088 0.027 Uiso 1 1 calc R . .
C11 C 0.6558(6) 0.7395(4) 0.23874(19) 0.0237(12) Uani 1 1 d DU . .
H11 H 0.7568 0.7410 0.2333 0.028 Uiso 1 1 calc R . .
C12 C 0.5675(6) 0.7396(4) 0.20050(19) 0.0242(12) Uani 1 1 d DU . .
H12 H 0.6096 0.7403 0.1693 0.029 Uiso 1 1 calc R . .
C13 C 0.4225(6) 0.7386(4) 0.20820(18) 0.0210(12) Uani 1 1 d DU . .
H13 H 0.3653 0.7396 0.1820 0.025 Uiso 1 1 calc R . .
C14 C 0.3545(5) 0.7362(4) 0.25416(18) 0.0170(11) Uani 1 1 d DU . .
C15 C 0.2833(11) 0.4936(6) 0.4053(3) 0.067(3) Uani 1 1 d DU . .
H15A H 0.3329 0.4340 0.3990 0.080 Uiso 1 1 calc R . .
H15B H 0.2598 0.5226 0.3750 0.080 Uiso 1 1 calc R . .
C16 C 0.1510(9) 0.4788(6) 0.4366(3) 0.058(2) Uani 1 1 d DU . .
H16A H 0.1090 0.4174 0.4321 0.069 Uiso 1 1 calc R . .
H16B H 0.0785 0.5275 0.4314 0.069 Uiso 1 1 calc R . .
C17 C 0.2078(9) 0.4850(6) 0.4842(3) 0.055(2) Uani 1 1 d DU . .
H17A H 0.1315 0.5044 0.5078 0.066 Uiso 1 1 calc R . .
H17B H 0.2471 0.4246 0.4944 0.066 Uiso 1 1 calc R . .
C18 C 0.3201(9) 0.5543(6) 0.4786(2) 0.055(2) Uani 1 1 d DU . .
H18A H 0.2814 0.6161 0.4869 0.066 Uiso 1 1 calc R . .
H18B H 0.3982 0.5387 0.4990 0.066 Uiso 1 1 calc R . .
C19 C 0.7443(7) 0.5140(5) 0.3897(2) 0.0341(15) Uani 1 1 d U . .
H19A H 0.7033 0.4597 0.4074 0.041 Uiso 1 1 calc R . .
H19B H 0.7821 0.5568 0.4123 0.041 Uiso 1 1 calc R . .
C20 C 0.8620(7) 0.4841(4) 0.3540(2) 0.0311(14) Uani 1 1 d U . .
H20A H 0.8925 0.4196 0.3604 0.037 Uiso 1 1 calc R . .
H20B H 0.9458 0.5251 0.3543 0.037 Uiso 1 1 calc R . .
C21 C 0.7936(7) 0.4925(5) 0.3072(2) 0.0337(15) Uani 1 1 d U . .
H21A H 0.8342 0.5452 0.2880 0.040 Uiso 1 1 calc R . .
H21B H 0.8086 0.4352 0.2892 0.040 Uiso 1 1 calc R . .
C22 C 0.6374(7) 0.5082(5) 0.3203(2) 0.0326(15) Uani 1 1 d U . .
H22A H 0.5918 0.5446 0.2956 0.039 Uiso 1 1 calc R . .
H22B H 0.5867 0.4488 0.3257 0.039 Uiso 1 1 calc R . .
C23 C 0.2206(7) 0.9588(4) 0.4055(2) 0.0304(14) Uani 1 1 d U . .
H23A H 0.1735 0.9183 0.3839 0.036 Uiso 1 1 calc R . .
H23B H 0.2413 1.0189 0.3893 0.036 Uiso 1 1 calc R . .
C24 C 0.1283(7) 0.9719(5) 0.4494(2) 0.0351(15) Uani 1 1 d U . .
H24A H 0.0697 0.9165 0.4574 0.042 Uiso 1 1 calc R . .
H24B H 0.0643 1.0263 0.4463 0.042 Uiso 1 1 calc R . .
C25 C 0.2362(8) 0.9874(5) 0.4863(2) 0.0394(17) Uani 1 1 d U . .
H25A H 0.2329 1.0522 0.4966 0.047 Uiso 1 1 calc R . .
H25B H 0.2172 0.9456 0.5140 0.047 Uiso 1 1 calc R . .
C26 C 0.3795(8) 0.9648(5) 0.4606(3) 0.0439(18) Uani 1 1 d U . .
H26A H 0.4320 1.0223 0.4517 0.053 Uiso 1 1 calc R . .
H26B H 0.4385 0.9261 0.4810 0.053 Uiso 1 1 calc R . .
C27 C 0.7426(8) 0.9546(5) 0.3885(2) 0.0400(17) Uani 1 1 d U . .
H27A H 0.7763 0.9096 0.4120 0.048 Uiso 1 1 calc R . .
H27B H 0.7019 1.0091 0.4051 0.048 Uiso 1 1 calc R . .
C28 C 0.8641(7) 0.9830(5) 0.3540(2) 0.0348(15) Uani 1 1 d U . .
H28A H 0.9459 0.9396 0.3557 0.042 Uiso 1 1 calc R . .
H28B H 0.8965 1.0462 0.3602 0.042 Uiso 1 1 calc R . .
C29 C 0.7997(7) 0.9795(5) 0.3058(2) 0.0366(16) Uani 1 1 d U . .
H29A H 0.8164 1.0380 0.2876 0.044 Uiso 1 1 calc R . .
H29B H 0.8407 0.9275 0.2873 0.044 Uiso 1 1 calc R . .
C30 C 0.6415(7) 0.9654(5) 0.3187(2) 0.0324(14) Uani 1 1 d U . .
H30A H 0.5913 1.0254 0.3228 0.039 Uiso 1 1 calc R . .
H30B H 0.5968 0.9309 0.2941 0.039 Uiso 1 1 calc R . .
Br5 Br 0.39739(14) 0.80043(10) 1.07762(4) 0.0370(4) Uani 0.505(2) 1 d PDU A 1
C31 C 0.2794(10) 0.7815(10) 1.0271(3) 0.025(3) Uani 0.505(2) 1 d PDU A 1
C32 C 0.3437(9) 0.7852(9) 0.9811(3) 0.018(2) Uani 0.505(2) 1 d PDU A 1
C33 C 0.4923(10) 0.8041(8) 0.9693(3) 0.023(2) Uani 0.505(2) 1 d PDU A 1
H33 H 0.5531 0.8169 0.9935 0.028 Uiso 0.505(2) 1 calc PR A 1
C34 C 0.5462(12) 0.8039(9) 0.9244(4) 0.036(3) Uani 0.505(2) 1 d PDU A 1
H34 H 0.6444 0.8174 0.9175 0.043 Uiso 0.505(2) 1 calc PR A 1
C35 C 0.4615(12) 0.7842(12) 0.8878(4) 0.030(3) Uani 0.505(2) 1 d PDU A 1
H35 H 0.5022 0.7840 0.8563 0.036 Uiso 0.505(2) 1 calc PR A 1
C36 C 0.3195(13) 0.765(4) 0.8972(5) 0.025(8) Uani 0.505(2) 1 d PDU A 1
H36 H 0.2635 0.7510 0.8719 0.030 Uiso 0.505(2) 1 calc PR A 1
C37 C 0.2529(11) 0.7658(18) 0.9435(4) 0.023(7) Uani 0.505(2) 1 d PDU A 1
C38 C 0.1034(6) 0.7520(4) 0.95017(18) 0.0232(12) Uani 0.505(2) 1 d PDU A 1
C39 C 0.0491(14) 0.745(5) 0.9980(4) 0.019(3) Uani 0.505(2) 1 d PDU A 1
C40 C -0.1010(15) 0.7295(12) 1.0086(6) 0.025(5) Uani 0.505(2) 1 d PDU A 1
H40 H -0.1603 0.7198 0.9835 0.030 Uiso 0.505(2) 1 calc PR A 1
C41 C -0.1607(19) 0.7283(15) 1.0535(6) 0.028(6) Uani 0.505(2) 1 d PDU A 1
H41 H -0.2604 0.7185 1.0594 0.034 Uiso 0.505(2) 1 calc PR A 1
C42 C -0.074(2) 0.742(6) 1.0913(7) 0.032(4) Uani 0.505(2) 1 d PDU A 1
H42 H -0.1155 0.7382 1.1226 0.039 Uiso 0.505(2) 1 calc PR A 1
C43 C 0.068(2) 0.759(3) 1.0832(6) 0.037(10) Uani 0.505(2) 1 d PDU A 1
H43 H 0.1235 0.7686 1.1091 0.044 Uiso 0.505(2) 1 calc PR A 1
C44 C 0.1342(13) 0.764(3) 1.0369(5) 0.034(10) Uani 0.505(2) 1 d PDU A 1
Br5' Br 0.39885(14) 0.69273(10) 1.07780(4) 0.0364(4) Uani 0.495(2) 1 d PDU A 2
C31' C 0.2789(10) 0.7149(9) 1.0271(3) 0.019(2) Uani 0.495(2) 1 d PDU A 2
C32' C 0.3447(10) 0.7163(9) 0.9815(3) 0.019(2) Uani 0.495(2) 1 d PDU A 2
C33' C 0.4927(10) 0.6998(8) 0.9695(4) 0.024(3) Uani 0.495(2) 1 d PDU A 2
H33' H 0.5543 0.6852 0.9937 0.028 Uiso 0.495(2) 1 calc PR A 2
C34' C 0.5470(11) 0.7044(9) 0.9246(4) 0.030(3) Uani 0.495(2) 1 d PDU A 2
H34' H 0.6464 0.6938 0.9179 0.036 Uiso 0.495(2) 1 calc PR A 2
C35' C 0.4611(12) 0.7242(12) 0.8878(4) 0.029(3) Uani 0.495(2) 1 d PDU A 2
H35' H 0.5014 0.7260 0.8563 0.034 Uiso 0.495(2) 1 calc PR A 2
C36' C 0.3181(15) 0.741(4) 0.8972(5) 0.036(12) Uani 0.495(2) 1 d PDU A 2
H36' H 0.2612 0.7568 0.8718 0.043 Uiso 0.495(2) 1 calc PR A 2
C37' C 0.2521(11) 0.7360(18) 0.9436(4) 0.016(5) Uani 0.495(2) 1 d PDU A 2
C38' C 0.1034(6) 0.7520(4) 0.95017(18) 0.0232(12) Uani 0.495(2) 1 d PDU A 2
C39' C 0.0480(14) 0.754(5) 0.9980(4) 0.019(3) Uani 0.495(2) 1 d PDU A 2
C40' C -0.1027(14) 0.7665(12) 1.0087(6) 0.020(4) Uani 0.495(2) 1 d PDU A 2
H40' H -0.1630 0.7764 0.9836 0.024 Uiso 0.495(2) 1 calc PR A 2
C41' C -0.162(2) 0.7650(16) 1.0538(7) 0.035(7) Uani 0.495(2) 1 d PDU A 2
H41' H -0.2622 0.7741 1.0597 0.042 Uiso 0.495(2) 1 calc PR A 2
C42' C -0.075(2) 0.750(6) 1.0916(7) 0.032(4) Uani 0.495(2) 1 d PDU A 2
H42' H -0.1156 0.7512 1.1229 0.039 Uiso 0.495(2) 1 calc PR A 2
C43' C 0.068(2) 0.733(3) 1.0835(5) 0.032(9) Uani 0.495(2) 1 d PDU A 2
H43' H 0.1239 0.7197 1.1094 0.038 Uiso 0.495(2) 1 calc PR A 2
C44' C 0.1346(13) 0.736(3) 1.0372(5) 0.027(8) Uani 0.495(2) 1 d PDU A 2
C45 C 0.2295(6) 0.7653(4) 0.60583(18) 0.0190(11) Uani 1 1 d U . .
C46 C 0.2725(6) 0.7649(4) 0.65155(19) 0.0197(11) Uani 1 1 d U . .
C47 C 0.4186(6) 0.7633(4) 0.6625(2) 0.0228(12) Uani 1 1 d U . .
H47 H 0.4913 0.7629 0.6376 0.027 Uiso 1 1 calc R . .
C48 C 0.4567(6) 0.7623(4) 0.7076(2) 0.0274(13) Uani 1 1 d U . .
H48 H 0.5549 0.7619 0.7138 0.033 Uiso 1 1 calc R . .
C49 C 0.3499(6) 0.7619(4) 0.7456(2) 0.0286(14) Uani 1 1 d U . .
H49 H 0.3760 0.7600 0.7771 0.034 Uiso 1 1 calc R . .
C50 C 0.2103(6) 0.7644(4) 0.73593(19) 0.0225(12) Uani 1 1 d U . .
H50 H 0.1405 0.7654 0.7617 0.027 Uiso 1 1 calc R . .
C51 C 0.1613(6) 0.7656(4) 0.6895(2) 0.0200(12) Uani 1 1 d U . .
C52 C 0.0134(6) 0.7671(4) 0.68344(19) 0.0197(11) Uani 1 1 d U . .
C53 C -0.0201(6) 0.7689(4) 0.63580(19) 0.0189(11) Uani 1 1 d U . .
C54 C -0.1665(6) 0.7707(4) 0.6245(2) 0.0218(12) Uani 1 1 d U . .
H54 H -0.2390 0.7707 0.6495 0.026 Uiso 1 1 calc R . .
C55 C -0.2059(7) 0.7723(4) 0.5801(2) 0.0263(13) Uani 1 1 d U . .
H55 H -0.3045 0.7746 0.5746 0.032 Uiso 1 1 calc R . .
C56 C -0.1032(6) 0.7707(4) 0.5417(2) 0.0234(12) Uani 1 1 d U . .
H56 H -0.1324 0.7707 0.5105 0.028 Uiso 1 1 calc R . .
C57 C 0.0377(6) 0.7692(4) 0.54965(19) 0.0208(12) Uani 1 1 d U . .
H57 H 0.1066 0.7691 0.5236 0.025 Uiso 1 1 calc R . .
C58 C 0.0852(5) 0.7678(4) 0.59596(19) 0.0177(11) Uani 1 1 d U . .
C59 C -0.2390(8) 0.9416(5) 0.7064(2) 0.0382(16) Uani 1 1 d U . .
H59A H -0.3203 0.9359 0.6864 0.046 Uiso 1 1 calc R . .
H59B H -0.1490 0.9304 0.6871 0.046 Uiso 1 1 calc R . .
C60 C -0.2384(9) 1.0358(5) 0.7275(3) 0.050(2) Uani 1 1 d U . .
H60A H -0.2878 1.0818 0.7079 0.060 Uiso 1 1 calc R . .
H60B H -0.1396 1.0566 0.7309 0.060 Uiso 1 1 calc R . .
C61 C -0.3186(10) 1.0214(6) 0.7751(3) 0.060(2) Uani 1 1 d U . .
H61A H -0.2592 1.0399 0.8005 0.072 Uiso 1 1 calc R . .
H61B H -0.4082 1.0583 0.7770 0.072 Uiso 1 1 calc R . .
C62 C -0.3505(7) 0.9202(5) 0.7790(2) 0.0329(15) Uani 1 1 d U . .
H62A H -0.3359 0.8959 0.8111 0.039 Uiso 1 1 calc R . .
H62B H -0.4504 0.9085 0.7719 0.039 Uiso 1 1 calc R . .
C71 C -0.3431(7) 0.6025(5) 0.7784(2) 0.0350(15) Uani 1 1 d U . .
H71A H -0.4437 0.6154 0.7718 0.042 Uiso 1 1 calc R . .
H71B H -0.3278 0.6232 0.8105 0.042 Uiso 1 1 calc R . .
C72 C -0.3102(11) 0.5012(5) 0.7744(3) 0.058(2) Uani 1 1 d U . .
H72A H -0.3992 0.4647 0.7761 0.070 Uiso 1 1 calc R . .
H72B H -0.2503 0.4794 0.7997 0.070 Uiso 1 1 calc R . .
C73 C -0.2302(8) 0.4925(5) 0.7268(3) 0.0454(19) Uani 1 1 d U . .
H73A H -0.1307 0.4713 0.7300 0.054 Uiso 1 1 calc R . .
H73B H -0.2782 0.4484 0.7072 0.054 Uiso 1 1 calc R . .
C74 C -0.2338(8) 0.5891(5) 0.7056(2) 0.0385(16) Uani 1 1 d U . .
H74A H -0.1447 0.6020 0.6859 0.046 Uiso 1 1 calc R . .
H74B H -0.3160 0.5970 0.6859 0.046 Uiso 1 1 calc R . .
O7 O 0.1494(15) 0.5738(14) 0.8681(6) 0.034(4) Uani 0.505(2) 1 d PDU A 1
C80 C 0.2488(17) 0.5188(14) 0.8933(6) 0.038(5) Uani 0.505(2) 1 d PDU A 1
H80A H 0.2027 0.4620 0.9070 0.046 Uiso 0.505(2) 1 calc PR A 1
H80B H 0.2863 0.5543 0.9189 0.046 Uiso 0.505(2) 1 calc PR A 1
C81 C 0.366(2) 0.495(2) 0.8570(7) 0.073(8) Uani 0.505(2) 1 d PDU A 1
H81A H 0.4401 0.5439 0.8542 0.087 Uiso 0.505(2) 1 calc PR A 1
H81B H 0.4114 0.4351 0.8643 0.087 Uiso 0.505(2) 1 calc PR A 1
C82 C 0.287(3) 0.491(3) 0.8134(8) 0.080(12) Uani 0.505(2) 1 d PDU A 1
H82A H 0.3453 0.5182 0.7864 0.096 Uiso 0.505(2) 1 calc PR A 1
H82B H 0.2659 0.4263 0.8066 0.096 Uiso 0.505(2) 1 calc PR A 1
C83 C 0.154(3) 0.543(2) 0.8205(7) 0.052(9) Uani 0.505(2) 1 d PDU A 1
H83A H 0.1528 0.5966 0.7982 0.062 Uiso 0.505(2) 1 calc PR A 1
H83B H 0.0714 0.5034 0.8159 0.062 Uiso 0.505(2) 1 calc PR A 1
O7' O 0.0928(17) 0.5734(14) 0.8711(6) 0.040(5) Uani 0.495(2) 1 d PDU A 2
C80' C 0.173(2) 0.5094(13) 0.8988(5) 0.048(5) Uani 0.495(2) 1 d PDU A 2
H80C H 0.1113 0.4579 0.9111 0.058 Uiso 0.495(2) 1 calc PR A 2
H80D H 0.2101 0.5410 0.9257 0.058 Uiso 0.495(2) 1 calc PR A 2
C81' C 0.294(2) 0.4736(14) 0.8673(7) 0.050(5) Uani 0.495(2) 1 d PDU A 2
H81C H 0.3164 0.4082 0.8750 0.060 Uiso 0.495(2) 1 calc PR A 2
H81D H 0.3806 0.5113 0.8687 0.060 Uiso 0.495(2) 1 calc PR A 2
C82' C 0.231(3) 0.484(2) 0.8202(6) 0.068(9) Uani 0.495(2) 1 d PDU A 2
H82C H 0.3078 0.4875 0.7945 0.082 Uiso 0.495(2) 1 calc PR A 2
H82D H 0.1688 0.4309 0.8147 0.082 Uiso 0.495(2) 1 calc PR A 2
C83' C 0.149(4) 0.570(2) 0.8228(7) 0.060(10) Uani 0.495(2) 1 d PDU A 2
H83C H 0.2105 0.6236 0.8144 0.072 Uiso 0.495(2) 1 calc PR A 2
H83D H 0.0702 0.5691 0.8014 0.072 Uiso 0.495(2) 1 calc PR A 2
O8 O -0.1234(12) 0.5560(8) 0.9249(4) 0.037(2) Uani 0.505(2) 1 d PU A 1
C84 C -0.1741(19) 0.5014(12) 0.8886(6) 0.061(4) Uani 0.505(2) 1 d PU A 1
H84A H -0.1054 0.4510 0.8804 0.073 Uiso 0.505(2) 1 calc PR A 1
H84B H -0.1869 0.5400 0.8601 0.073 Uiso 0.505(2) 1 calc PR A 1
C85 C -0.3097(19) 0.4636(14) 0.9070(8) 0.075(5) Uani 0.505(2) 1 d PU A 1
H85A H -0.3201 0.3991 0.8972 0.091 Uiso 0.505(2) 1 calc PR A 1
H85B H -0.3904 0.5011 0.8962 0.091 Uiso 0.505(2) 1 calc PR A 1
C86 C -0.3042(19) 0.4678(13) 0.9585(8) 0.077(5) Uani 0.505(2) 1 d PU A 1
H86A H -0.3194 0.4058 0.9733 0.092 Uiso 0.505(2) 1 calc PR A 1
H86B H -0.3789 0.5104 0.9718 0.092 Uiso 0.505(2) 1 calc PR A 1
C87 C -0.154(2) 0.5036(13) 0.9670(7) 0.052(5) Uani 0.505(2) 1 d PU A 1
H87A H -0.1557 0.5427 0.9950 0.063 Uiso 0.505(2) 1 calc PR A 1
H87B H -0.0847 0.4522 0.9704 0.063 Uiso 0.505(2) 1 calc PR A 1
O8' O -0.1738(10) 0.6021(8) 0.9349(3) 0.032(2) Uani 0.495(2) 1 d PU A 2
C84' C -0.2993(13) 0.5754(10) 0.9120(5) 0.032(3) Uani 0.495(2) 1 d PU A 2
H84C H -0.2804 0.5181 0.8943 0.039 Uiso 0.495(2) 1 calc PR A 2
H84D H -0.3283 0.6250 0.8901 0.039 Uiso 0.495(2) 1 calc PR A 2
C85' C -0.4142(15) 0.5596(10) 0.9511(4) 0.035(3) Uani 0.495(2) 1 d PU A 2
H85C H -0.4683 0.5028 0.9459 0.042 Uiso 0.495(2) 1 calc PR A 2
H85D H -0.4817 0.6126 0.9530 0.042 Uiso 0.495(2) 1 calc PR A 2
C86' C -0.3323(13) 0.5495(11) 0.9969(4) 0.036(3) Uani 0.495(2) 1 d PU A 2
H86C H -0.3518 0.6027 1.0176 0.043 Uiso 0.495(2) 1 calc PR A 2
H86D H -0.3581 0.4916 1.0145 0.043 Uiso 0.495(2) 1 calc PR A 2
C87' C -0.1772(15) 0.5476(12) 0.9773(5) 0.029(3) Uani 0.495(2) 1 d PU A 2
H87C H -0.1143 0.5743 0.9998 0.035 Uiso 0.495(2) 1 calc PR A 2
H87D H -0.1454 0.4835 0.9709 0.035 Uiso 0.495(2) 1 calc PR A 2
O9 O -0.1746(10) 0.9055(8) 0.9353(3) 0.031(2) Uani 0.505(2) 1 d PU A 1
C88 C -0.3029(14) 0.9331(11) 0.9133(5) 0.041(3) Uani 0.505(2) 1 d PU A 1
H88A H -0.3319 0.8848 0.8921 0.049 Uiso 0.505(2) 1 calc PR A 1
H88B H -0.2876 0.9915 0.8949 0.049 Uiso 0.505(2) 1 calc PR A 1
C89 C -0.4145(14) 0.9460(10) 0.9528(4) 0.035(3) Uani 0.505(2) 1 d PU A 1
H89A H -0.4805 0.8928 0.9557 0.043 Uiso 0.505(2) 1 calc PR A 1
H89B H -0.4706 1.0033 0.9479 0.043 Uiso 0.505(2) 1 calc PR A 1
C90 C -0.3288(14) 0.9523(10) 0.9966(4) 0.037(3) Uani 0.505(2) 1 d PU A 1
H90A H -0.3542 1.0091 1.0140 0.045 Uiso 0.505(2) 1 calc PR A 1
H90B H -0.3463 0.8979 1.0179 0.045 Uiso 0.505(2) 1 calc PR A 1
C91 C -0.1773(17) 0.9545(12) 0.9771(6) 0.037(4) Uani 0.505(2) 1 d PU A 1
H91A H -0.1459 1.0190 0.9707 0.044 Uiso 0.505(2) 1 calc PR A 1
H91B H -0.1137 0.9247 0.9993 0.044 Uiso 0.505(2) 1 calc PR A 1
O9' O -0.1216(11) 0.9521(9) 0.9246(4) 0.037(2) Uani 0.495(2) 1 d PU A 2
C88' C -0.173(2) 1.0113(13) 0.8879(7) 0.067(5) Uani 0.495(2) 1 d PU A 2
H88C H -0.1838 0.9760 0.8592 0.080 Uiso 0.495(2) 1 calc PR A 2
H88D H -0.1060 1.0628 0.8803 0.080 Uiso 0.495(2) 1 calc PR A 2
C89' C -0.313(2) 1.0471(14) 0.9069(9) 0.080(6) Uani 0.495(2) 1 d PU A 2
H89C H -0.3921 1.0104 0.8958 0.096 Uiso 0.495(2) 1 calc PR A 2
H89D H -0.3263 1.1126 0.8971 0.096 Uiso 0.495(2) 1 calc PR A 2
C90' C -0.309(2) 1.0381(12) 0.9578(9) 0.081(6) Uani 0.495(2) 1 d PU A 2
H90C H -0.3820 0.9937 0.9709 0.097 Uiso 0.495(2) 1 calc PR A 2
H90D H -0.3273 1.0986 0.9726 0.097 Uiso 0.495(2) 1 calc PR A 2
C91' C -0.157(2) 1.0023(15) 0.9659(7) 0.056(5) Uani 0.495(2) 1 d PU A 2
H91C H -0.0900 1.0540 0.9689 0.067 Uiso 0.495(2) 1 calc PR A 2
H91D H -0.1564 0.9617 0.9944 0.067 Uiso 0.495(2) 1 calc PR A 2
O10 O 0.0915(13) 0.9394(10) 0.8707(5) 0.032(3) Uani 0.505(2) 1 d PDU A 1
C92 C 0.173(3) 0.9967(15) 0.8988(6) 0.054(6) Uani 0.505(2) 1 d PDU A 1
H92A H 0.2153 0.9593 0.9240 0.065 Uiso 0.505(2) 1 calc PR A 1
H92B H 0.1122 1.0457 0.9134 0.065 Uiso 0.505(2) 1 calc PR A 1
C93 C 0.289(2) 1.0383(14) 0.8663(8) 0.052(6) Uani 0.505(2) 1 d PDU A 1
H93A H 0.3758 0.9991 0.8650 0.063 Uiso 0.505(2) 1 calc PR A 1
H93B H 0.3130 1.1010 0.8762 0.063 Uiso 0.505(2) 1 calc PR A 1
C94 C 0.223(3) 1.0417(18) 0.8204(7) 0.056(7) Uani 0.505(2) 1 d PDU A 1
H94A H 0.1731 1.1015 0.8156 0.067 Uiso 0.505(2) 1 calc PR A 1
H94B H 0.2963 1.0333 0.7942 0.067 Uiso 0.505(2) 1 calc PR A 1
C95 C 0.125(2) 0.9682(18) 0.8232(6) 0.058(9) Uani 0.505(2) 1 d PDU A 1
H95A H 0.1668 0.9154 0.8054 0.070 Uiso 0.505(2) 1 calc PR A 1
H95B H 0.0366 0.9880 0.8088 0.070 Uiso 0.505(2) 1 calc PR A 1
O10' O 0.1522(12) 0.9341(10) 0.8700(5) 0.027(3) Uani 0.495(2) 1 d PDU A 2
C92' C 0.2427(18) 0.9887(15) 0.8963(6) 0.036(5) Uani 0.495(2) 1 d PDU A 2
H92C H 0.2901 0.9497 0.9197 0.043 Uiso 0.495(2) 1 calc PR A 2
H92D H 0.1867 1.0377 0.9130 0.043 Uiso 0.495(2) 1 calc PR A 2
C93' C 0.351(2) 1.030(2) 0.8612(8) 0.075(10) Uani 0.495(2) 1 d PDU A 2
H93C H 0.4387 0.9919 0.8584 0.090 Uiso 0.495(2) 1 calc PR A 2
H93D H 0.3754 1.0936 0.8698 0.090 Uiso 0.495(2) 1 calc PR A 2
C94' C 0.275(3) 1.031(2) 0.8168(9) 0.079(14) Uani 0.495(2) 1 d PDU A 2
H94C H 0.2238 1.0901 0.8125 0.095 Uiso 0.495(2) 1 calc PR A 2
H94D H 0.3444 1.0221 0.7894 0.095 Uiso 0.495(2) 1 calc PR A 2
C95' C 0.179(2) 0.9569(15) 0.8215(5) 0.037(6) Uani 0.495(2) 1 d PDU A 2
H95C H 0.2192 0.9026 0.8047 0.045 Uiso 0.495(2) 1 calc PR A 2
H95D H 0.0880 0.9748 0.8078 0.045 Uiso 0.495(2) 1 calc PR A 2

loop_
_atom_site_aniso_label
_atom_site_aniso_U_11
_atom_site_aniso_U_22
_atom_site_aniso_U_33
_atom_site_aniso_U_23
_atom_site_aniso_U_13
_atom_site_aniso_U_12
Br1 0.0189(3) 0.0767(5) 0.0183(3) 0.0004(3) -0.0052(2) 0.0009(3)
Br2 0.0157(3) 0.0400(4) 0.0142(3) -0.0019(2) -0.0015(2) 0.0009(2)
Br3 0.0207(3) 0.0836(6) 0.0123(3) -0.0003(3) -0.0026(2) 0.0007(3)
Br4 0.0153(3) 0.0446(4) 0.0180(3) 0.0004(2) 0.0044(2) 0.0007(2)
Li1 0.017(5) 0.032(5) 0.023(5) 0.001(4) -0.001(4) -0.003(4)
Li2 0.017(5) 0.024(5) 0.031(5) -0.003(4) -0.002(4) -0.003(4)
Li3 0.023(5) 0.035(6) 0.030(5) -0.001(4) -0.006(4) -0.001(4)
Li4 0.049(7) 0.044(7) 0.014(5) 0.000(4) -0.003(4) 0.023(5)
Li5 0.039(6) 0.058(8) 0.018(5) 0.002(5) -0.003(4) -0.022(5)
O1 0.050(3) 0.037(3) 0.038(3) -0.009(2) 0.018(2) -0.019(2)
O2 0.028(2) 0.037(2) 0.017(2) -0.0051(17) 0.0011(17) 0.0085(18)
O3 0.023(2) 0.037(3) 0.036(2) -0.016(2) -0.0013(18) 0.0072(18)
O4 0.027(2) 0.047(3) 0.022(2) -0.0014(19) -0.0009(17) -0.0151(19)
O5 0.031(2) 0.034(2) 0.022(2) 0.0033(18) 0.0038(17) 0.0042(18)
O6 0.031(2) 0.036(2) 0.017(2) -0.0011(17) 0.0037(17) -0.0010(19)
C1 0.012(3) 0.031(3) 0.013(3) 0.001(2) -0.003(2) 0.001(2)
C2 0.011(3) 0.024(3) 0.018(3) -0.005(2) 0.004(2) 0.001(2)
C3 0.013(3) 0.039(4) 0.023(3) -0.002(3) 0.000(2) 0.000(2)
C4 0.013(3) 0.037(4) 0.029(3) -0.002(3) 0.008(2) -0.002(2)
C5 0.021(3) 0.026(3) 0.023(3) -0.002(2) 0.009(2) 0.002(2)
C6 0.016(3) 0.035(3) 0.014(3) -0.005(2) 0.002(2) -0.001(2)
C7 0.015(3) 0.021(3) 0.015(3) -0.004(2) 0.004(2) 0.000(2)
C8 0.006(2) 0.008(2) 0.010(2) -0.0022(18) 0.0044(18) -0.0013(17)
C9 0.009(2) 0.023(3) 0.018(3) -0.001(2) 0.002(2) 0.000(2)
C10 0.011(3) 0.036(3) 0.021(3) -0.001(2) -0.002(2) 0.000(2)
C11 0.013(3) 0.035(3) 0.023(3) -0.006(2) 0.002(2) -0.002(2)
C12 0.024(3) 0.033(3) 0.015(3) 0.001(2) 0.005(2) 0.003(2)
C13 0.018(3) 0.030(3) 0.015(3) 0.001(2) -0.002(2) 0.000(2)
C14 0.014(3) 0.019(3) 0.018(3) -0.004(2) 0.001(2) 0.001(2)
C15 0.118(8) 0.046(5) 0.035(4) -0.013(4) 0.016(5) -0.044(5)
C16 0.055(5) 0.040(4) 0.082(6) 0.023(4) -0.031(5) -0.020(4)
C17 0.051(5) 0.072(6) 0.040(4) 0.007(4) 0.008(4) -0.007(4)
C18 0.060(5) 0.074(6) 0.031(4) 0.002(4) -0.005(4) -0.011(4)
C19 0.044(4) 0.039(4) 0.020(3) 0.001(3) -0.004(3) 0.012(3)
C20 0.034(4) 0.028(3) 0.031(3) 0.000(3) -0.004(3) 0.011(3)
C21 0.044(4) 0.030(4) 0.026(3) -0.008(3) 0.002(3) 0.007(3)
C22 0.044(4) 0.032(4) 0.023(3) -0.006(3) -0.007(3) 0.002(3)
C23 0.040(4) 0.026(3) 0.025(3) 0.001(3) -0.004(3) 0.009(3)
C24 0.035(4) 0.033(4) 0.038(4) -0.007(3) -0.004(3) 0.007(3)
C25 0.065(5) 0.033(4) 0.021(3) -0.002(3) -0.008(3) 0.015(3)
C26 0.047(4) 0.036(4) 0.051(5) -0.016(3) -0.023(4) 0.007(3)
C27 0.048(4) 0.051(4) 0.023(3) -0.001(3) -0.007(3) -0.023(3)
C28 0.031(4) 0.037(4) 0.038(4) 0.004(3) -0.007(3) -0.009(3)
C29 0.042(4) 0.040(4) 0.027(3) 0.000(3) 0.007(3) -0.011(3)
C30 0.037(4) 0.031(4) 0.031(3) 0.005(3) -0.010(3) 0.006(3)
Br5 0.0288(7) 0.0593(10) 0.0238(7) -0.0012(6) -0.0079(5) -0.0069(6)
C31 0.021(6) 0.036(8) 0.020(6) 0.000(5) -0.011(5) -0.003(5)
C32 0.016(5) 0.034(8) 0.005(5) 0.000(5) -0.007(4) 0.000(5)
C33 0.024(6) 0.032(7) 0.015(5) -0.005(5) -0.006(4) 0.000(5)
C34 0.028(7) 0.043(8) 0.035(7) 0.006(6) 0.005(6) -0.018(6)
C35 0.029(7) 0.048(9) 0.012(6) 0.009(6) -0.001(5) 0.000(7)
C36 0.013(10) 0.05(2) 0.013(10) 0.010(8) -0.001(7) -0.005(6)
C37 0.018(8) 0.023(16) 0.028(9) 0.008(6) -0.002(6) -0.007(5)
C38 0.016(3) 0.034(3) 0.019(3) 0.004(2) -0.003(2) 0.002(2)
C39 0.018(3) 0.023(10) 0.017(3) 0.001(2) 0.000(2) 0.001(2)
C40 0.025(7) 0.019(11) 0.032(8) 0.005(7) -0.007(6) -0.001(6)
C41 0.016(7) 0.046(16) 0.021(8) 0.012(8) 0.003(5) -0.005(8)
C42 0.031(4) 0.048(11) 0.017(3) 0.000(3) 0.007(3) -0.002(3)
C43 0.033(12) 0.05(2) 0.025(11) 0.004(7) -0.007(9) -0.001(8)
C44 0.023(10) 0.07(3) 0.012(9) 0.006(7) 0.003(7) -0.005(7)
Br5' 0.0301(7) 0.0557(10) 0.0241(7) 0.0018(6) -0.0092(5) 0.0085(6)
C31' 0.012(5) 0.024(7) 0.021(6) 0.002(5) -0.005(4) -0.001(5)
C32' 0.015(6) 0.019(7) 0.025(6) 0.001(5) -0.008(4) 0.004(5)
C33' 0.015(5) 0.032(7) 0.025(6) -0.002(5) -0.009(5) 0.012(5)
C34' 0.007(5) 0.034(7) 0.050(8) -0.005(6) 0.002(5) -0.007(5)
C35' 0.021(7) 0.049(9) 0.016(6) 0.000(7) 0.004(5) -0.001(7)
C36' 0.030(13) 0.06(3) 0.020(11) -0.010(10) 0.006(8) -0.005(8)
C37' 0.016(7) 0.024(16) 0.007(7) 0.003(5) 0.002(5) -0.001(5)
C38' 0.016(3) 0.034(3) 0.019(3) 0.004(2) -0.003(2) 0.002(2)
C39' 0.018(3) 0.023(10) 0.017(3) 0.001(2) 0.000(2) 0.001(2)
C40' 0.019(7) 0.026(12) 0.015(7) -0.001(7) 0.006(5) 0.002(6)
C41' 0.025(9) 0.046(17) 0.031(9) -0.001(9) 0.008(6) -0.002(9)
C42' 0.031(4) 0.048(11) 0.017(3) 0.000(3) 0.007(3) -0.002(3)
C43' 0.023(10) 0.06(3) 0.011(10) 0.006(7) 0.009(7) 0.005(8)
C44' 0.023(10) 0.05(2) 0.013(9) -0.004(7) 0.004(6) -0.003(6)
C45 0.016(3) 0.026(3) 0.014(3) 0.001(2) 0.006(2) -0.001(2)
C46 0.015(3) 0.024(3) 0.019(3) 0.000(2) 0.000(2) 0.001(2)
C47 0.015(3) 0.034(3) 0.019(3) 0.002(2) 0.004(2) 0.004(2)
C48 0.013(3) 0.041(4) 0.028(3) -0.001(3) 0.000(2) 0.000(2)
C49 0.025(3) 0.041(4) 0.021(3) 0.000(3) -0.008(2) 0.001(3)
C50 0.018(3) 0.032(3) 0.017(3) 0.003(2) 0.003(2) -0.001(2)
C51 0.014(3) 0.022(3) 0.023(3) 0.001(2) -0.001(2) 0.003(2)
C52 0.017(3) 0.022(3) 0.019(3) 0.000(2) 0.003(2) -0.001(2)
C53 0.018(3) 0.021(3) 0.018(3) 0.001(2) 0.004(2) 0.002(2)
C54 0.016(3) 0.026(3) 0.022(3) -0.001(2) 0.004(2) 0.002(2)
C55 0.027(3) 0.025(3) 0.026(3) 0.001(2) 0.003(2) 0.003(2)
C56 0.019(3) 0.029(3) 0.022(3) 0.003(2) -0.005(2) 0.001(2)
C57 0.020(3) 0.027(3) 0.015(3) 0.002(2) 0.001(2) 0.001(2)
C58 0.010(2) 0.023(3) 0.020(3) -0.001(2) 0.005(2) 0.000(2)
C59 0.041(4) 0.038(4) 0.033(4) 0.009(3) 0.010(3) 0.006(3)
C60 0.059(5) 0.032(4) 0.054(5) -0.005(3) 0.026(4) -0.001(3)
C61 0.078(6) 0.045(5) 0.053(5) -0.017(4) 0.031(4) -0.016(4)
C62 0.038(4) 0.040(4) 0.019(3) -0.004(3) 0.008(3) 0.000(3)
C71 0.038(4) 0.037(4) 0.028(3) 0.002(3) 0.012(3) 0.000(3)
C72 0.086(6) 0.042(5) 0.042(5) 0.012(4) 0.023(4) 0.013(4)
C73 0.045(4) 0.032(4) 0.055(5) 0.001(3) 0.016(4) 0.007(3)
C74 0.046(4) 0.038(4) 0.030(4) -0.006(3) 0.009(3) 0.000(3)
O7 0.036(9) 0.050(7) 0.015(6) -0.005(5) 0.003(6) 0.018(7)
C80 0.030(9) 0.045(10) 0.037(10) 0.021(8) 0.010(8) 0.013(9)
C81 0.048(13) 0.13(2) 0.039(11) -0.037(12) -0.012(10) 0.051(13)
C82 0.053(18) 0.13(3) 0.062(16) -0.037(15) -0.017(12) 0.069(17)
C83 0.081(17) 0.06(2) 0.015(10) -0.021(9) -0.010(9) 0.041(13)
O7' 0.051(12) 0.047(8) 0.019(6) 0.005(5) 0.013(8) 0.018(9)
C80' 0.084(16) 0.036(10) 0.023(8) 0.002(7) 0.003(10) 0.035(11)
C81' 0.054(13) 0.049(11) 0.046(12) 0.001(9) -0.009(11) 0.024(11)
C82' 0.058(19) 0.12(2) 0.026(10) -0.025(11) -0.004(10) 0.056(17)
C83' 0.12(2) 0.043(17) 0.018(11) -0.002(9) 0.005(11) 0.048(12)
O8 0.036(6) 0.049(7) 0.026(5) 0.009(5) -0.003(4) -0.014(5)
C84 0.067(10) 0.055(9) 0.064(10) 0.021(8) -0.033(8) -0.030(8)
C85 0.042(8) 0.064(9) 0.120(12) 0.012(10) -0.011(9) -0.004(7)
C86 0.055(9) 0.049(9) 0.117(12) 0.026(9) 0.046(9) 0.012(7)
C87 0.058(10) 0.040(10) 0.055(11) 0.014(8) 0.017(8) 0.013(8)
O8' 0.024(5) 0.043(7) 0.028(5) -0.005(5) 0.004(4) -0.003(4)
C84' 0.024(6) 0.044(8) 0.030(7) 0.000(6) -0.010(5) -0.011(6)
C85' 0.036(7) 0.041(8) 0.028(7) 0.003(6) -0.005(6) -0.010(6)
C86' 0.026(7) 0.063(10) 0.018(6) 0.003(6) -0.002(5) -0.007(6)
C87' 0.023(7) 0.039(10) 0.025(8) 0.014(7) -0.003(6) 0.007(7)
O9 0.025(5) 0.044(6) 0.022(5) -0.006(4) 0.005(4) 0.001(4)
C88 0.032(7) 0.050(9) 0.040(8) -0.003(7) 0.002(6) 0.006(6)
C89 0.038(7) 0.036(8) 0.032(7) -0.007(6) -0.001(6) 0.005(6)
C90 0.035(7) 0.056(9) 0.021(6) -0.012(6) 0.003(5) 0.014(6)
C91 0.028(8) 0.038(10) 0.044(9) -0.016(8) 0.002(6) -0.001(7)
O9' 0.030(6) 0.055(7) 0.028(6) -0.009(5) -0.005(4) 0.010(5)
C88' 0.081(12) 0.064(11) 0.061(11) -0.029(9) -0.040(10) 0.034(9)
C89' 0.065(12) 0.047(10) 0.129(17) -0.012(11) -0.016(12) 0.012(9)
C90' 0.068(11) 0.039(9) 0.125(16) -0.017(10) 0.068(11) -0.007(8)
C91' 0.069(12) 0.050(12) 0.046(11) -0.023(9) 0.024(9) -0.014(10)
O10 0.027(8) 0.047(7) 0.025(5) 0.003(4) -0.008(6) -0.007(7)
C92 0.088(18) 0.047(11) 0.029(9) -0.006(8) -0.006(11) -0.022(13)
C93 0.070(17) 0.039(10) 0.051(13) -0.007(9) -0.016(12) -0.018(11)
C94 0.07(2) 0.059(14) 0.034(11) 0.023(9) -0.003(11) -0.005(13)
C95 0.044(14) 0.094(19) 0.034(11) 0.035(11) 0.000(9) -0.003(12)
O10' 0.016(7) 0.047(7) 0.020(5) 0.006(4) -0.008(6) -0.011(6)
C92' 0.027(9) 0.047(11) 0.034(9) 0.002(8) 0.003(8) -0.017(9)
C93' 0.044(14) 0.15(3) 0.031(11) 0.038(12) -0.013(10) -0.046(14)
C94' 0.042(16) 0.14(3) 0.057(16) 0.017(15) -0.020(12) -0.031(17)
C95' 0.048(14) 0.048(11) 0.017(8) -0.010(7) -0.002(7) 0.007(10)

loop_
_atom_type_symbol
_atom_type_description
_atom_type_scat_dispersion_real
_atom_type_scat_dispersion_imag
_atom_type_scat_source
C C 0.0033 0.0016 'International Tables Vol C Tables 4.2.6.8 and 6.1.1.4'
H H 0.0000 0.0000 'International Tables Vol C Tables 4.2.6.8 and 6.1.1.4'
Li Li -0.0003 0.0001 'International Tables Vol C Tables 4.2.6.8 and 6.1.1.4'
O O 0.0106 0.0060 'International Tables Vol C Tables 4.2.6.8 and 6.1.1.4'
Br Br -0.2901 2.4595 'International Tables Vol C Tables 4.2.6.8 and 6.1.1.4'

loop_
_geom_angle_atom_site_label_1
_geom_angle_atom_site_label_2
_geom_angle_atom_site_label_3
_geom_angle
_geom_angle_site_symmetry_1
_geom_angle_site_symmetry_3
_geom_angle_publ_flag
Li2 Br2 Li1 66.3(3) . . ?
Li4 Br3 Li5 65.2(4) . . ?
Li4 Br3 Li3 141.2(4) . . ?
Li5 Br3 Li3 142.2(4) . . ?
O2 Li1 O1 101.9(5) . . ?
O2 Li1 C8 111.4(5) . . ?
O1 Li1 C8 115.0(5) . . ?
O2 Li1 Br2 111.5(4) . . ?
O1 Li1 Br2 107.2(4) . . ?
C8 Li1 Br2 109.7(4) . . ?
O3 Li2 O4 103.0(5) . . ?
O3 Li2 C8 112.3(4) . . ?
O4 Li2 C8 116.0(5) . . ?
O3 Li2 Br2 109.1(4) . . ?
O4 Li2 Br2 105.0(4) . . ?
C8 Li2 Br2 110.8(4) . . ?
O5 Li3 O6 114.9(5) . . ?
O5 Li3 C52 110.2(5) . . ?
O6 Li3 C52 109.1(5) . . ?
O5 Li3 Br3 94.6(4) . . ?
O6 Li3 Br3 94.3(4) . . ?
C52 Li3 Br3 133.1(5) . . ?
O10 Li4 O9' 80.9(7) . . ?
O10 Li4 O9 106.0(8) . . ?
O9' Li4 O9 25.4(4) . . ?
O10 Li4 O10' 14.8(6) . . ?
O9' Li4 O10' 92.4(7) . . ?
O9 Li4 O10' 117.8(8) . . ?
O10 Li4 C38 121.3(7) . . ?
O9' Li4 C38 121.2(6) . . ?
O9 Li4 C38 109.3(6) . . ?
O10' Li4 C38 107.3(6) . . ?
O10 Li4 Br3 104.8(6) . . ?
O9' Li4 Br3 115.0(6) . . ?
O9 Li4 Br3 103.8(6) . . ?
O10' Li4 Br3 108.3(6) . . ?
C38 Li4 Br3 110.2(5) . . ?
O7' Li5 O8 82.3(9) . . ?
O7' Li5 O8' 106.9(9) . . ?
O8 Li5 O8' 25.0(4) . . ?
O7' Li5 O7 12.2(11) . . ?
O8 Li5 O7 92.2(9) . . ?
O8' Li5 O7 117.2(9) . . ?
O7' Li5 C38 120.2(9) . . ?
O8 Li5 C38 121.8(6) . . ?
O8' Li5 C38 110.1(6) . . ?
O7 Li5 C38 108.8(7) . . ?
O7' Li5 Br3 104.4(7) . . ?
O8 Li5 Br3 115.0(6) . . ?
O8' Li5 Br3 104.1(6) . . ?
O7 Li5 Br3 106.6(6) . . ?
C38 Li5 Br3 109.7(5) . . ?
C15 O1 C18 108.8(5) . . ?
C15 O1 Li1 119.5(5) . . ?
C18 O1 Li1 129.2(5) . . ?
C19 O2 C22 104.5(4) . . ?
C19 O2 Li1 120.5(4) . . ?
C22 O2 Li1 132.1(5) . . ?
C26 O3 C23 104.3(5) . . ?
C26 O3 Li2 121.4(5) . . ?
C23 O3 Li2 133.3(5) . . ?
C30 O4 C27 105.1(5) . . ?
C30 O4 Li2 130.0(5) . . ?
C27 O4 Li2 122.4(5) . . ?
C59 O5 C62 105.2(5) . . ?
C59 O5 Li3 119.4(5) . . ?
C62 O5 Li3 135.3(5) . . ?
C74 O6 C71 105.0(5) . . ?
C74 O6 Li3 120.6(5) . . ?
C71 O6 Li3 134.3(5) . . ?
C2 C1 C14 123.0(5) . . ?
C2 C1 Br1 118.6(4) . . ?
C14 C1 Br1 118.5(4) . . ?
C1 C2 C3 124.2(5) . . ?
C1 C2 C7 117.4(4) . . ?
C3 C2 C7 118.4(4) . . ?
C4 C3 C2 121.8(5) . . ?
C4 C3 H3 119.1 . . ?
C2 C3 H3 119.1 . . ?
C3 C4 C5 120.6(5) . . ?
C3 C4 H4 119.7 . . ?
C5 C4 H4 119.7 . . ?
C6 C5 C4 119.9(5) . . ?
C6 C5 H5 120.1 . . ?
C4 C5 H5 120.1 . . ?
C5 C6 C7 122.4(5) . . ?
C5 C6 H6 118.8 . . ?
C7 C6 H6 118.8 . . ?
C8 C7 C6 120.3(5) . . ?
C8 C7 C2 122.8(4) . . ?
C6 C7 C2 116.9(4) . . ?
C7 C8 C9 116.9(4) . . ?
C7 C8 Li2 112.3(4) . . ?
C9 C8 Li2 115.9(4) . . ?
C7 C8 Li1 112.7(4) . . ?
C9 C8 Li1 118.3(4) . . ?
Li2 C8 Li1 73.2(4) . . ?
C8 C9 C10 120.2(5) . . ?
C8 C9 C14 122.5(4) . . ?
C10 C9 C14 117.3(4) . . ?
C11 C10 C9 122.5(5) . . ?
C11 C10 H10 118.7 . . ?
C9 C10 H10 118.7 . . ?
C10 C11 C12 119.4(5) . . ?
C10 C11 H11 120.3 . . ?
C12 C11 H11 120.3 . . ?
C13 C12 C11 120.5(5) . . ?
C13 C12 H12 119.8 . . ?
C11 C12 H12 119.8 . . ?
C12 C13 C14 121.9(5) . . ?
C12 C13 H13 119.1 . . ?
C14 C13 H13 119.1 . . ?
C1 C14 C13 124.2(5) . . ?
C1 C14 C9 117.4(4) . . ?
C13 C14 C9 118.4(4) . . ?
O1 C15 C16 106.1(6) . . ?
O1 C15 H15A 110.5 . . ?
C16 C15 H15A 110.5 . . ?
O1 C15 H15B 110.5 . . ?
C16 C15 H15B 110.5 . . ?
H15A C15 H15B 108.7 . . ?
C15 C16 C17 101.4(6) . . ?
C15 C16 H16A 111.5 . . ?
C17 C16 H16A 111.5 . . ?
C15 C16 H16B 111.5 . . ?
C17 C16 H16B 111.5 . . ?
H16A C16 H16B 109.3 . . ?
C18 C17 C16 105.0(6) . . ?
C18 C17 H17A 110.7 . . ?
C16 C17 H17A 110.7 . . ?
C18 C17 H17B 110.7 . . ?
C16 C17 H17B 110.7 . . ?
H17A C17 H17B 108.8 . . ?
O1 C18 C17 106.2(6) . . ?
O1 C18 H18A 110.5 . . ?
C17 C18 H18A 110.5 . . ?
O1 C18 H18B 110.5 . . ?
C17 C18 H18B 110.5 . . ?
H18A C18 H18B 108.7 . . ?
O2 C19 C20 106.2(5) . . ?
O2 C19 H19A 110.5 . . ?
C20 C19 H19A 110.5 . . ?
O2 C19 H19B 110.5 . . ?
C20 C19 H19B 110.5 . . ?
H19A C19 H19B 108.7 . . ?
C19 C20 C21 104.1(5) . . ?
C19 C20 H20A 110.9 . . ?
C21 C20 H20A 110.9 . . ?
C19 C20 H20B 110.9 . . ?
C21 C20 H20B 110.9 . . ?
H20A C20 H20B 109.0 . . ?
C22 C21 C20 104.6(5) . . ?
C22 C21 H21A 110.8 . . ?
C20 C21 H21A 110.8 . . ?
C22 C21 H21B 110.8 . . ?
C20 C21 H21B 110.8 . . ?
H21A C21 H21B 108.9 . . ?
O2 C22 C21 103.4(5) . . ?
O2 C22 H22A 111.1 . . ?
C21 C22 H22A 111.1 . . ?
O2 C22 H22B 111.1 . . ?
C21 C22 H22B 111.1 . . ?
H22A C22 H22B 109.0 . . ?
O3 C23 C24 105.5(5) . . ?
O3 C23 H23A 110.6 . . ?
C24 C23 H23A 110.6 . . ?
O3 C23 H23B 110.6 . . ?
C24 C23 H23B 110.6 . . ?
H23A C23 H23B 108.8 . . ?
C23 C24 C25 103.3(6) . . ?
C23 C24 H24A 111.1 . . ?
C25 C24 H24A 111.1 . . ?
C23 C24 H24B 111.1 . . ?
C25 C24 H24B 111.1 . . ?
H24A C24 H24B 109.1 . . ?
C26 C25 C24 103.6(5) . . ?
C26 C25 H25A 111.0 . . ?
C24 C25 H25A 111.0 . . ?
C26 C25 H25B 111.0 . . ?
C24 C25 H25B 111.0 . . ?
H25A C25 H25B 109.0 . . ?
O3 C26 C25 106.6(5) . . ?
O3 C26 H26A 110.4 . . ?
C25 C26 H26A 110.4 . . ?
O3 C26 H26B 110.4 . . ?
C25 C26 H26B 110.4 . . ?
H26A C26 H26B 108.6 . . ?
O4 C27 C28 106.5(5) . . ?
O4 C27 H27A 110.4 . . ?
C28 C27 H27A 110.4 . . ?
O4 C27 H27B 110.4 . . ?
C28 C27 H27B 110.4 . . ?
H27A C27 H27B 108.6 . . ?
C27 C28 C29 103.9(5) . . ?
C27 C28 H28A 111.0 . . ?
C29 C28 H28A 111.0 . . ?
C27 C28 H28B 111.0 . . ?
C29 C28 H28B 111.0 . . ?
H28A C28 H28B 109.0 . . ?
C30 C29 C28 103.3(5) . . ?
C30 C29 H29A 111.1 . . ?
C28 C29 H29A 111.1 . . ?
C30 C29 H29B 111.1 . . ?
C28 C29 H29B 111.1 . . ?
H29A C29 H29B 109.1 . . ?
O4 C30 C29 104.3(5) . . ?
O4 C30 H30A 110.9 . . ?
C29 C30 H30A 110.9 . . ?
O4 C30 H30B 110.9 . . ?
C29 C30 H30B 110.9 . . ?
H30A C30 H30B 108.9 . . ?
C44 C31 C32 122.6(9) . . ?
C44 C31 Br5 119.4(8) . . ?
C32 C31 Br5 118.0(7) . . ?
C31 C32 C33 124.6(8) . . ?
C31 C32 C37 116.8(8) . . ?
C33 C32 C37 118.5(8) . . ?
C34 C33 C32 120.9(9) . . ?
C34 C33 H33 119.6 . . ?
C32 C33 H33 119.6 . . ?
C33 C34 C35 121.7(10) . . ?
C33 C34 H34 119.2 . . ?
C35 C34 H34 119.2 . . ?
C36 C35 C34 119.8(11) . . ?
C36 C35 H35 120.1 . . ?
C34 C35 H35 120.1 . . ?
C35 C36 C37 122.4(14) . . ?
C35 C36 H36 118.8 . . ?
C37 C36 H36 118.8 . . ?
C38 C37 C36 119.2(10) . . ?
C38 C37 C32 123.9(9) . . ?
C36 C37 C32 116.8(10) . . ?
C37 C38 C39 114.9(9) . . ?
C37 C38 Li4 108.2(9) . . ?
C39 C38 Li4 119(2) . . ?
C37 C38 Li5 119.6(8) . . ?
C39 C38 Li5 115(2) . . ?
Li4 C38 Li5 74.2(5) . . ?
C38 C39 C40 119.3(12) . . ?
C38 C39 C44 123.1(16) . . ?
C40 C39 C44 117.2(10) . . ?
C41 C40 C39 121.9(13) . . ?
C41 C40 H40 119.1 . . ?
C39 C40 H40 119.1 . . ?
C40 C41 C42 120.0(13) . . ?
C40 C41 H41 120.0 . . ?
C42 C41 H41 120.0 . . ?
C43 C42 C41 120.6(14) . . ?
C43 C42 H42 119.7 . . ?
C41 C42 H42 119.7 . . ?
C42 C43 C44 121.6(15) . . ?
C42 C43 H43 119.2 . . ?
C44 C43 H43 119.2 . . ?
C31 C44 C43 123.4(13) . . ?
C31 C44 C39 118.0(11) . . ?
C43 C44 C39 118.6(13) . . ?
C44' C31' C32' 123.5(9) . . ?
C44' C31' Br5' 119.1(8) . . ?
C32' C31' Br5' 117.2(7) . . ?
C31' C32' C33' 125.7(8) . . ?
C31' C32' C37' 116.2(8) . . ?
C33' C32' C37' 118.1(8) . . ?
C34' C33' C32' 121.5(9) . . ?
C34' C33' H33' 119.3 . . ?
C32' C33' H33' 119.3 . . ?
C33' C34' C35' 121.6(10) . . ?
C33' C34' H34' 119.2 . . ?
C35' C34' H34' 119.2 . . ?
C36' C35' C34' 119.7(11) . . ?
C36' C35' H35' 120.1 . . ?
C34' C35' H35' 120.1 . . ?
C35' C36' C37' 122.1(15) . . ?
C35' C36' H36' 118.9 . . ?
C37' C36' H36' 118.9 . . ?
C36' C37' C32' 117.0(10) . . ?
C40' C39' C44' 116.9(10) . . ?
C41' C40' C39' 122.1(13) . . ?
C41' C40' H40' 118.9 . . ?
C39' C40' H40' 118.9 . . ?
C40' C41' C42' 119.8(14) . . ?
C40' C41' H41' 120.1 . . ?
C42' C41' H41' 120.1 . . ?
C43' C42' C41' 120.7(14) . . ?
C43' C42' H42' 119.6 . . ?
C41' C42' H42' 119.6 . . ?
C42' C43' C44' 121.3(15) . . ?
C42' C43' H43' 119.4 . . ?
C44' C43' H43' 119.4 . . ?
C31' C44' C43' 123.3(14) . . ?
C31' C44' C39' 117.5(11) . . ?
C43' C44' C39' 119.1(12) . . ?
C46 C45 C58 122.4(5) . . ?
C46 C45 Br4 119.0(4) . . ?
C58 C45 Br4 118.6(4) . . ?
C45 C46 C47 123.4(5) . . ?
C45 C46 C51 117.3(5) . . ?
C47 C46 C51 119.2(5) . . ?
C48 C47 C46 121.8(5) . . ?
C48 C47 H47 119.1 . . ?
C46 C47 H47 119.1 . . ?
C47 C48 C49 120.2(5) . . ?
C47 C48 H48 119.9 . . ?
C49 C48 H48 119.9 . . ?
C50 C49 C48 119.0(5) . . ?
C50 C49 H49 120.5 . . ?
C48 C49 H49 120.5 . . ?
C49 C50 C51 124.3(5) . . ?
C49 C50 H50 117.8 . . ?
C51 C50 H50 117.8 . . ?
C52 C51 C50 119.7(5) . . ?
C52 C51 C46 124.8(5) . . ?
C50 C51 C46 115.5(5) . . ?
C51 C52 C53 113.8(5) . . ?
C51 C52 Li3 119.9(5) . . ?
C53 C52 Li3 126.2(5) . . ?
C52 C53 C54 119.8(5) . . ?
C52 C53 C58 124.5(5) . . ?
C54 C53 C58 115.7(5) . . ?
C55 C54 C53 122.8(5) . . ?
C55 C54 H54 118.6 . . ?
C53 C54 H54 118.6 . . ?
C54 C55 C56 121.1(6) . . ?
C54 C55 H55 119.4 . . ?
C56 C55 H55 119.4 . . ?
C57 C56 C55 119.3(5) . . ?
C57 C56 H56 120.3 . . ?
C55 C56 H56 120.3 . . ?
C56 C57 C58 121.8(5) . . ?
C56 C57 H57 119.1 . . ?
C58 C57 H57 119.1 . . ?
C45 C58 C57 123.8(5) . . ?
C45 C58 C53 117.1(5) . . ?
C57 C58 C53 119.1(5) . . ?
O5 C59 C60 105.7(6) . . ?
O5 C59 H59A 110.6 . . ?
C60 C59 H59A 110.6 . . ?
O5 C59 H59B 110.6 . . ?
C60 C59 H59B 110.6 . . ?
H59A C59 H59B 108.7 . . ?
C59 C60 C61 103.5(6) . . ?
C59 C60 H60A 111.1 . . ?
C61 C60 H60A 111.1 . . ?
C59 C60 H60B 111.1 . . ?
C61 C60 H60B 111.1 . . ?
H60A C60 H60B 109.0 . . ?
C62 C61 C60 105.5(6) . . ?
C62 C61 H61A 110.6 . . ?
C60 C61 H61A 110.6 . . ?
C62 C61 H61B 110.6 . . ?
C60 C61 H61B 110.6 . . ?
H61A C61 H61B 108.8 . . ?
O5 C62 C61 105.4(5) . . ?
O5 C62 H62A 110.7 . . ?
C61 C62 H62A 110.7 . . ?
O5 C62 H62B 110.7 . . ?
C61 C62 H62B 110.7 . . ?
H62A C62 H62B 108.8 . . ?
O6 C71 C72 106.1(5) . . ?
O6 C71 H71A 110.5 . . ?
C72 C71 H71A 110.5 . . ?
O6 C71 H71B 110.5 . . ?
C72 C71 H71B 110.5 . . ?
H71A C71 H71B 108.7 . . ?
C71 C72 C73 104.8(6) . . ?
C71 C72 H72A 110.8 . . ?
C73 C72 H72A 110.8 . . ?
C71 C72 H72B 110.8 . . ?
C73 C72 H72B 110.8 . . ?
H72A C72 H72B 108.9 . . ?
C74 C73 C72 104.1(6) . . ?
C74 C73 H73A 110.9 . . ?
C72 C73 H73A 110.9 . . ?
C74 C73 H73B 110.9 . . ?
C72 C73 H73B 110.9 . . ?
H73A C73 H73B 109.0 . . ?
O6 C74 C73 105.4(6) . . ?
O6 C74 H74A 110.7 . . ?
C73 C74 H74A 110.7 . . ?
O6 C74 H74B 110.7 . . ?
C73 C74 H74B 110.7 . . ?
H74A C74 H74B 108.8 . . ?
C83 O7 C80 108.5(13) . . ?
C83 O7 Li5 127.2(13) . . ?
C80 O7 Li5 123.0(12) . . ?
O7 C80 C81 104.4(11) . . ?
O7 C80 H80A 110.9 . . ?
C81 C80 H80A 110.9 . . ?
O7 C80 H80B 110.9 . . ?
C81 C80 H80B 110.9 . . ?
H80A C80 H80B 108.9 . . ?
C82 C81 C80 101.9(13) . . ?
C82 C81 H81A 111.4 . . ?
C80 C81 H81A 111.4 . . ?
C82 C81 H81B 111.4 . . ?
C80 C81 H81B 111.4 . . ?
H81A C81 H81B 109.3 . . ?
C83 C82 C81 108.8(13) . . ?
C83 C82 H82A 109.9 . . ?
C81 C82 H82A 109.9 . . ?
C83 C82 H82B 109.9 . . ?
C81 C82 H82B 109.9 . . ?
H82A C82 H82B 108.3 . . ?
O7 C83 C82 105.9(13) . . ?
O7 C83 H83A 110.6 . . ?
C82 C83 H83A 110.6 . . ?
O7 C83 H83B 110.6 . . ?
C82 C83 H83B 110.6 . . ?
H83A C83 H83B 108.7 . . ?
C80' O7' C83' 108.6(12) . . ?
C80' O7' Li5 117.2(13) . . ?
C83' O7' Li5 130.5(15) . . ?
O7' C80' C81' 107.1(11) . . ?
O7' C80' H80C 110.3 . . ?
C81' C80' H80C 110.3 . . ?
O7' C80' H80D 110.3 . . ?
C81' C80' H80D 110.3 . . ?
H80C C80' H80D 108.6 . . ?
C80' C81' C82' 100.7(13) . . ?
C80' C81' H81C 111.6 . . ?
C82' C81' H81C 111.6 . . ?
C80' C81' H81D 111.6 . . ?
C82' C81' H81D 111.6 . . ?
H81C C81' H81D 109.4 . . ?
C83' C82' C81' 104.6(14) . . ?
C83' C82' H82C 110.8 . . ?
C81' C82' H82C 110.8 . . ?
C83' C82' H82D 110.8 . . ?
C81' C82' H82D 110.8 . . ?
H82C C82' H82D 108.9 . . ?
O7' C83' C82' 104.7(15) . . ?
O7' C83' H83C 110.8 . . ?
C82' C83' H83C 110.8 . . ?
O7' C83' H83D 110.8 . . ?
C82' C83' H83D 110.8 . . ?
H83C C83' H83D 108.9 . . ?
C87 O8 C84 105.0(13) . . ?
C87 O8 Li5 139.4(12) . . ?
C84 O8 Li5 114.0(9) . . ?
O8 C84 C85 106.3(17) . . ?
O8 C84 H84A 110.5 . . ?
C85 C84 H84A 110.5 . . ?
O8 C84 H84B 110.5 . . ?
C85 C84 H84B 110.5 . . ?
H84A C84 H84B 108.7 . . ?
C84 C85 C86 104.2(16) . . ?
C84 C85 H85A 110.9 . . ?
C86 C85 H85A 110.9 . . ?
C84 C85 H85B 110.9 . . ?
C86 C85 H85B 110.9 . . ?
H85A C85 H85B 108.9 . . ?
C85 C86 C87 106.0(15) . . ?
C85 C86 H86A 110.5 . . ?
C87 C86 H86A 110.5 . . ?
C85 C86 H86B 110.5 . . ?
C87 C86 H86B 110.5 . . ?
H86A C86 H86B 108.7 . . ?
O8 C87 C86 100.3(16) . . ?
O8 C87 H87A 111.7 . . ?
C86 C87 H87A 111.7 . . ?
O8 C87 H87B 111.7 . . ?
C86 C87 H87B 111.7 . . ?
H87A C87 H87B 109.5 . . ?
C87' O8' C84' 105.1(10) . . ?
C87' O8' Li5 127.3(9) . . ?
C84' O8' Li5 123.7(9) . . ?
O8' C84' C85' 105.6(10) . . ?
O8' C84' H84C 110.6 . . ?
C85' C84' H84C 110.6 . . ?
O8' C84' H84D 110.6 . . ?
C85' C84' H84D 110.6 . . ?
H84C C84' H84D 108.7 . . ?
C84' C85' C86' 105.0(10) . . ?
C84' C85' H85C 110.7 . . ?
C86' C85' H85C 110.7 . . ?
C84' C85' H85D 110.7 . . ?
C86' C85' H85D 110.7 . . ?
H85C C85' H85D 108.8 . . ?
C87' C86' C85' 101.9(10) . . ?
C87' C86' H86C 111.4 . . ?
C85' C86' H86C 111.4 . . ?
C87' C86' H86D 111.4 . . ?
C85' C86' H86D 111.4 . . ?
H86C C86' H86D 109.3 . . ?
O8' C87' C86' 105.5(11) . . ?
O8' C87' H87C 110.6 . . ?
C86' C87' H87C 110.6 . . ?
O8' C87' H87D 110.6 . . ?
C86' C87' H87D 110.6 . . ?
H87C C87' H87D 108.8 . . ?
C91 O9 C88 105.5(11) . . ?
C91 O9 Li4 127.0(10) . . ?
C88 O9 Li4 124.2(8) . . ?
O9 C88 C89 105.6(11) . . ?
O9 C88 H88A 110.6 . . ?
C89 C88 H88A 110.6 . . ?
O9 C88 H88B 110.6 . . ?
C89 C88 H88B 110.6 . . ?
H88A C88 H88B 108.7 . . ?
C88 C89 C90 104.2(11) . . ?
C88 C89 H89A 110.9 . . ?
C90 C89 H89A 110.9 . . ?
C88 C89 H89B 110.9 . . ?
C90 C89 H89B 110.9 . . ?
H89A C89 H89B 108.9 . . ?
C91 C90 C89 103.7(11) . . ?
C91 C90 H90A 111.0 . . ?
C89 C90 H90A 111.0 . . ?
C91 C90 H90B 111.0 . . ?
C89 C90 H90B 111.0 . . ?
H90A C90 H90B 109.0 . . ?
O9 C91 C90 105.5(12) . . ?
O9 C91 H91A 110.6 . . ?
C90 C91 H91A 110.6 . . ?
O9 C91 H91B 110.6 . . ?
C90 C91 H91B 110.6 . . ?
H91A C91 H91B 108.8 . . ?
C91' O9' C88' 103.2(14) . . ?
C91' O9' Li4 141.6(12) . . ?
C88' O9' Li4 113.9(9) . . ?
O9' C88' C89' 105.6(18) . . ?
O9' C88' H88C 110.6 . . ?
C89' C88' H88C 110.6 . . ?
O9' C88' H88D 110.6 . . ?
C89' C88' H88D 110.6 . . ?
H88C C88' H88D 108.7 . . ?
C88' C89' C90' 105.0(17) . . ?
C88' C89' H89C 110.8 . . ?
C90' C89' H89C 110.8 . . ?
C88' C89' H89D 110.8 . . ?
C90' C89' H89D 110.8 . . ?
H89C C89' H89D 108.8 . . ?
C89' C90' C91' 105.0(15) . . ?
C89' C90' H90C 110.8 . . ?
C91' C90' H90C 110.8 . . ?
C89' C90' H90D 110.8 . . ?
C91' C90' H90D 110.8 . . ?
H90C C90' H90D 108.8 . . ?
O9' C91' C90' 102.1(17) . . ?
O9' C91' H91C 111.4 . . ?
C90' C91' H91C 111.4 . . ?
O9' C91' H91D 111.4 . . ?
C90' C91' H91D 111.4 . . ?
H91C C91' H91D 109.2 . . ?
C95 O10 C92 106.1(12) . . ?
C95 O10 Li4 137.3(13) . . ?
C92 O10 Li4 116.1(12) . . ?
O10 C92 C93 106.5(11) . . ?
O10 C92 H92A 110.4 . . ?
C93 C92 H92A 110.4 . . ?
O10 C92 H92B 110.4 . . ?
C93 C92 H92B 110.4 . . ?
H92A C92 H92B 108.6 . . ?
C92 C93 C94 102.8(15) . . ?
C92 C93 H93A 111.2 . . ?
C94 C93 H93A 111.2 . . ?
C92 C93 H93B 111.2 . . ?
C94 C93 H93B 111.2 . . ?
H93A C93 H93B 109.1 . . ?
C95 C94 C93 104.6(12) . . ?
C95 C94 H94A 110.8 . . ?
C93 C94 H94A 110.8 . . ?
C95 C94 H94B 110.8 . . ?
C93 C94 H94B 110.8 . . ?
H94A C94 H94B 108.9 . . ?
C94 C95 O10 111.2(14) . . ?
C94 C95 H95A 109.4 . . ?
O10 C95 H95A 109.4 . . ?
C94 C95 H95B 109.4 . . ?
O10 C95 H95B 109.4 . . ?
H95A C95 H95B 108.0 . . ?
C95' O10' C92' 108.8(11) . . ?
C95' O10' Li4 127.9(11) . . ?
C92' O10' Li4 123.1(11) . . ?
O10' C92' C93' 105.8(12) . . ?
O10' C92' H92C 110.6 . . ?
C93' C92' H92C 110.6 . . ?
O10' C92' H92D 110.6 . . ?
C93' C92' H92D 110.6 . . ?
H92C C92' H92D 108.7 . . ?
C92' C93' C94' 102.9(15) . . ?
C92' C93' H93C 111.2 . . ?
C94' C93' H93C 111.2 . . ?
C92' C93' H93D 111.2 . . ?
C94' C93' H93D 111.2 . . ?
H93C C93' H93D 109.1 . . ?
C95' C94' C93' 105.9(15) . . ?
C95' C94' H94C 110.6 . . ?
C93' C94' H94C 110.6 . . ?
C95' C94' H94D 110.6 . . ?
C93' C94' H94D 110.6 . . ?
H94C C94' H94D 108.7 . . ?
C94' C95' O10' 108.7(12) . . ?
C94' C95' H95C 110.0 . . ?
O10' C95' H95C 110.0 . . ?
C94' C95' H95D 110.0 . . ?
O10' C95' H95D 110.0 . . ?
H95C C95' H95D 108.3 . . ?

loop_
_geom_bond_atom_site_label_1
_geom_bond_atom_site_label_2
_geom_bond_distance
_geom_bond_site_symmetry_2
_geom_bond_publ_flag
Br1 C1 1.912(5) . ?
Br2 Li2 2.500(10) . ?
Br2 Li1 2.512(10) . ?
Br3 Li4 2.492(11) . ?
Br3 Li5 2.490(12) . ?
Br3 Li3 2.738(10) . ?
Br4 C45 1.914(5) . ?
Li1 O2 1.946(10) . ?
Li1 O1 1.949(10) . ?
Li1 C8 2.309(11) . ?
Li2 O3 1.953(10) . ?
Li2 O4 1.978(10) . ?
Li2 C8 2.287(10) . ?
Li3 O5 1.954(11) . ?
Li3 O6 1.972(11) . ?
Li3 C52 2.148(12) . ?
Li4 O10 1.785(19) . ?
Li4 O9' 1.974(14) . ?
Li4 O9 2.009(14) . ?
Li4 O10' 2.075(18) . ?
Li4 C38 2.219(11) . ?
Li5 O7' 1.77(2) . ?
Li5 O8 1.973(15) . ?
Li5 O8' 1.984(14) . ?
Li5 O7 2.109(19) . ?
Li5 C38 2.234(12) . ?
O1 C15 1.436(8) . ?
O1 C18 1.440(8) . ?
O2 C19 1.438(7) . ?
O2 C22 1.454(7) . ?
O3 C26 1.413(8) . ?
O3 C23 1.432(7) . ?
O4 C30 1.421(7) . ?
O4 C27 1.436(7) . ?
O5 C59 1.425(8) . ?
O5 C62 1.433(7) . ?
O6 C74 1.421(8) . ?
O6 C71 1.436(7) . ?
C1 C2 1.396(7) . ?
C1 C14 1.395(7) . ?
C2 C3 1.437(7) . ?
C2 C7 1.446(7) . ?
C3 C4 1.344(8) . ?
C3 H3 0.9500 . ?
C4 C5 1.415(8) . ?
C4 H4 0.9500 . ?
C5 C6 1.365(7) . ?
C5 H5 0.9500 . ?
C6 C7 1.432(7) . ?
C6 H6 0.9500 . ?
C7 C8 1.400(6) . ?
C8 C9 1.414(6) . ?
C9 C10 1.431(7) . ?
C9 C14 1.446(7) . ?
C10 C11 1.362(7) . ?
C10 H10 0.9500 . ?
C11 C12 1.416(8) . ?
C11 H11 0.9500 . ?
C12 C13 1.363(8) . ?
C12 H12 0.9500 . ?
C13 C14 1.418(7) . ?
C13 H13 0.9500 . ?
C15 C16 1.492(11) . ?
C15 H15A 0.9900 . ?
C15 H15B 0.9900 . ?
C16 C17 1.500(10) . ?
C16 H16A 0.9900 . ?
C16 H16B 0.9900 . ?
C17 C18 1.460(10) . ?
C17 H17A 0.9900 . ?
C17 H17B 0.9900 . ?
C18 H18A 0.9900 . ?
C18 H18B 0.9900 . ?
C19 C20 1.518(9) . ?
C19 H19A 0.9900 . ?
C19 H19B 0.9900 . ?
C20 C21 1.524(9) . ?
C20 H20A 0.9900 . ?
C20 H20B 0.9900 . ?
C21 C22 1.504(9) . ?
C21 H21A 0.9900 . ?
C21 H21B 0.9900 . ?
C22 H22A 0.9900 . ?
C22 H22B 0.9900 . ?
C23 C24 1.487(9) . ?
C23 H23A 0.9900 . ?
C23 H23B 0.9900 . ?
C24 C25 1.534(9) . ?
C24 H24A 0.9900 . ?
C24 H24B 0.9900 . ?
C25 C26 1.522(10) . ?
C25 H25A 0.9900 . ?
C25 H25B 0.9900 . ?
C26 H26A 0.9900 . ?
C26 H26B 0.9900 . ?
C27 C28 1.506(9) . ?
C27 H27A 0.9900 . ?
C27 H27B 0.9900 . ?
C28 C29 1.543(9) . ?
C28 H28A 0.9900 . ?
C28 H28B 0.9900 . ?
C29 C30 1.518(9) . ?
C29 H29A 0.9900 . ?
C29 H29B 0.9900 . ?
C30 H30A 0.9900 . ?
C30 H30B 0.9900 . ?
Br5 C31 1.905(9) . ?
C31 C44 1.396(13) . ?
C31 C32 1.407(11) . ?
C32 C33 1.439(11) . ?
C32 C37 1.452(12) . ?
C33 C34 1.344(12) . ?
C33 H33 0.9500 . ?
C34 C35 1.394(13) . ?
C34 H34 0.9500 . ?
C35 C36 1.370(15) . ?
C35 H35 0.9500 . ?
C36 C37 1.422(12) . ?
C36 H36 0.9500 . ?
C37 C38 1.417(11) . ?
C38 C39 1.424(11) . ?
C39 C40 1.439(15) . ?
C39 C44 1.446(17) . ?
C40 C41 1.363(13) . ?
C40 H40 0.9500 . ?
C41 C42 1.412(16) . ?
C41 H41 0.9500 . ?
C42 C43 1.359(18) . ?
C42 H42 0.9500 . ?
C43 C44 1.421(13) . ?
C43 H43 0.9500 . ?
Br5' C31' 1.914(9) . ?
C31' C44' 1.395(14) . ?
C31' C32' 1.401(11) . ?
C32' C33' 1.426(11) . ?
C32' C37' 1.455(12) . ?
C33' C34' 1.346(13) . ?
C33' H33' 0.9500 . ?
C34' C35' 1.391(13) . ?
C34' H34' 0.9500 . ?
C35' C36' 1.371(15) . ?
C35' H35' 0.9500 . ?
C36' C37' 1.426(13) . ?
C36' H36' 0.9500 . ?
C39' C40' 1.437(15) . ?
C39' C44' 1.446(16) . ?
C40' C41' 1.368(13) . ?
C40' H40' 0.9500 . ?
C41' C42' 1.413(16) . ?
C41' H41' 0.9500 . ?
C42' C43' 1.360(18) . ?
C42' H42' 0.9500 . ?
C43' C44' 1.423(12) . ?
C43' H43' 0.9500 . ?
C45 C46 1.393(7) . ?
C45 C58 1.402(7) . ?
C46 C47 1.427(8) . ?
C46 C51 1.451(7) . ?
C47 C48 1.362(8) . ?
C47 H47 0.9500 . ?
C48 C49 1.422(8) . ?
C48 H48 0.9500 . ?
C49 C50 1.357(8) . ?
C49 H49 0.9500 . ?
C50 C51 1.433(8) . ?
C50 H50 0.9500 . ?
C51 C52 1.410(7) . ?
C52 C53 1.417(8) . ?
C53 C54 1.432(8) . ?
C53 C58 1.454(7) . ?
C54 C55 1.345(8) . ?
C54 H54 0.9500 . ?
C55 C56 1.410(8) . ?
C55 H55 0.9500 . ?
C56 C57 1.358(8) . ?
C56 H56 0.9500 . ?
C57 C58 1.424(8) . ?
C57 H57 0.9500 . ?
C59 C60 1.503(10) . ?
C59 H59A 0.9900 . ?
C59 H59B 0.9900 . ?
C60 C61 1.518(10) . ?
C60 H60A 0.9900 . ?
C60 H60B 0.9900 . ?
C61 C62 1.498(10) . ?
C61 H61A 0.9900 . ?
C61 H61B 0.9900 . ?
C62 H62A 0.9900 . ?
C62 H62B 0.9900 . ?
C71 C72 1.500(10) . ?
C71 H71A 0.9900 . ?
C71 H71B 0.9900 . ?
C72 C73 1.513(10) . ?
C72 H72A 0.9900 . ?
C72 H72B 0.9900 . ?
C73 C74 1.510(10) . ?
C73 H73A 0.9900 . ?
C73 H73B 0.9900 . ?
C74 H74A 0.9900 . ?
C74 H74B 0.9900 . ?
O7 C83 1.437(15) . ?
O7 C80 1.440(13) . ?
C80 C81 1.501(16) . ?
C80 H80A 0.9900 . ?
C80 H80B 0.9900 . ?
C81 C82 1.499(16) . ?
C81 H81A 0.9900 . ?
C81 H81B 0.9900 . ?
C82 C83 1.448(16) . ?
C82 H82A 0.9900 . ?
C82 H82B 0.9900 . ?
C83 H83A 0.9900 . ?
C83 H83B 0.9900 . ?
O7' C80' 1.442(14) . ?
O7' C83' 1.444(15) . ?
C80' C81' 1.493(17) . ?
C80' H80C 0.9900 . ?
C80' H80D 0.9900 . ?
C81' C82' 1.508(15) . ?
C81' H81C 0.9900 . ?
C81' H81D 0.9900 . ?
C82' C83' 1.460(18) . ?
C82' H82C 0.9900 . ?
C82' H82D 0.9900 . ?
C83' H83C 0.9900 . ?
C83' H83D 0.9900 . ?
O8 C87 1.42(2) . ?
O8 C84 1.43(2) . ?
C84 C85 1.45(2) . ?
C84 H84A 0.9900 . ?
C84 H84B 0.9900 . ?
C85 C86 1.48(3) . ?
C85 H85A 0.9900 . ?
C85 H85B 0.9900 . ?
C86 C87 1.54(3) . ?
C86 H86A 0.9900 . ?
C86 H86B 0.9900 . ?
C87 H87A 0.9900 . ?
C87 H87B 0.9900 . ?
O8' C87' 1.426(17) . ?
O8' C84' 1.446(15) . ?
C84' C85' 1.510(18) . ?
C84' H84C 0.9900 . ?
C84' H84D 0.9900 . ?
C85' C86' 1.566(17) . ?
C85' H85C 0.9900 . ?
C85' H85D 0.9900 . ?
C86' C87' 1.523(19) . ?
C86' H86C 0.9900 . ?
C86' H86D 0.9900 . ?
C87' H87C 0.9900 . ?
C87' H87D 0.9900 . ?
O9 C91 1.403(18) . ?
O9 C88 1.444(17) . ?
C88 C89 1.497(18) . ?
C88 H88A 0.9900 . ?
C88 H88B 0.9900 . ?
C89 C90 1.539(18) . ?
C89 H89A 0.9900 . ?
C89 H89B 0.9900 . ?
C90 C91 1.49(2) . ?
C90 H90A 0.9900 . ?
C90 H90B 0.9900 . ?
C91 H91A 0.9900 . ?
C91 H91B 0.9900 . ?
O9' C91' 1.42(2) . ?
O9' C88' 1.44(2) . ?
C88' C89' 1.48(3) . ?
C88' H88C 0.9900 . ?
C88' H88D 0.9900 . ?
C89' C90' 1.46(3) . ?
C89' H89C 0.9900 . ?
C89' H89D 0.9900 . ?
C90' C91' 1.55(3) . ?
C90' H90C 0.9900 . ?
C90' H90D 0.9900 . ?
C91' H91C 0.9900 . ?
C91' H91D 0.9900 . ?
O10 C95 1.424(14) . ?
O10 C92 1.432(16) . ?
C92 C93 1.49(2) . ?
C92 H92A 0.9900 . ?
C92 H92B 0.9900 . ?
C93 C94 1.488(17) . ?
C93 H93A 0.9900 . ?
C93 H93B 0.9900 . ?
C94 C95 1.408(19) . ?
C94 H94A 0.9900 . ?
C94 H94B 0.9900 . ?
C95 H95A 0.9900 . ?
C95 H95B 0.9900 . ?
O10' C95' 1.420(14) . ?
O10' C92' 1.428(16) . ?
C92' C93' 1.49(2) . ?
C92' H92C 0.9900 . ?
C92' H92D 0.9900 . ?
C93' C94' 1.493(18) . ?
C93' H93C 0.9900 . ?
C93' H93D 0.9900 . ?
C94' C95' 1.41(2) . ?
C94' H94C 0.9900 . ?
C94' H94D 0.9900 . ?
C95' H95C 0.9900 . ?
C95' H95D 0.9900 . ?

loop_
_geom_torsion_atom_site_label_1
_geom_torsion_atom_site_label_2
_geom_torsion_atom_site_label_3
_geom_torsion_atom_site_label_4
_geom_torsion
_geom_torsion_site_symmetry_1
_geom_torsion_site_symmetry_2
_geom_torsion_site_symmetry_3
_geom_torsion_site_symmetry_4
_geom_torsion_publ_flag
Li2 Br2 Li1 O2 122.1(5) . . . . ?
Li2 Br2 Li1 O1 -127.2(5) . . . . ?
Li2 Br2 Li1 C8 -1.8(3) . . . . ?
Li1 Br2 Li2 O3 126.0(5) . . . . ?
Li1 Br2 Li2 O4 -124.2(5) . . . . ?
Li1 Br2 Li2 C8 1.8(3) . . . . ?
Li4 Br3 Li3 O5 -62.9(6) . . . . ?
Li5 Br3 Li3 O5 176.4(4) . . . . ?
Li4 Br3 Li3 O6 -178.3(4) . . . . ?
Li5 Br3 Li3 O6 61.0(6) . . . . ?
Li4 Br3 Li3 C52 60.4(9) . . . . ?
Li5 Br3 Li3 C52 -60.3(9) . . . . ?
Li5 Br3 Li4 O10 138.2(7) . . . . ?
Li3 Br3 Li4 O10 -6.3(9) . . . . ?
Li5 Br3 Li4 O9' -135.1(8) . . . . ?
Li3 Br3 Li4 O9' 80.4(8) . . . . ?
Li5 Br3 Li4 O9 -110.8(6) . . . . ?
Li3 Br3 Li4 O9 104.7(7) . . . . ?
Li5 Br3 Li4 O10' 123.2(7) . . . . ?
Li3 Br3 Li4 O10' -21.3(8) . . . . ?
Li5 Br3 Li4 C38 6.1(4) . . . . ?
Li3 Br3 Li4 C38 -138.3(5) . . . . ?
Li4 Br3 Li5 O7' -136.2(9) . . . . ?
Li3 Br3 Li5 O7' 7.4(11) . . . . ?
Li4 Br3 Li5 O8 135.7(8) . . . . ?
Li3 Br3 Li5 O8 -80.7(8) . . . . ?
Li4 Br3 Li5 O8' 111.8(7) . . . . ?
Li3 Br3 Li5 O8' -104.6(7) . . . . ?
Li4 Br3 Li5 O7 -123.7(8) . . . . ?
Li3 Br3 Li5 O7 19.9(10) . . . . ?
Li4 Br3 Li5 C38 -6.1(4) . . . . ?
Li3 Br3 Li5 C38 137.5(5) . . . . ?
O2 Li1 O1 C15 -68.9(8) . . . . ?
C8 Li1 O1 C15 51.7(8) . . . . ?
Br2 Li1 O1 C15 173.8(6) . . . . ?
O2 Li1 O1 C18 131.1(7) . . . . ?
C8 Li1 O1 C18 -108.3(8) . . . . ?
Br2 Li1 O1 C18 13.9(9) . . . . ?
O1 Li1 O2 C19 -73.3(6) . . . . ?
C8 Li1 O2 C19 163.7(5) . . . . ?
Br2 Li1 O2 C19 40.7(7) . . . . ?
O1 Li1 O2 C22 84.0(7) . . . . ?
C8 Li1 O2 C22 -39.1(8) . . . . ?
Br2 Li1 O2 C22 -162.0(5) . . . . ?
O4 Li2 O3 C26 -71.4(7) . . . . ?
C8 Li2 O3 C26 163.1(5) . . . . ?
Br2 Li2 O3 C26 39.8(7) . . . . ?
O4 Li2 O3 C23 95.2(7) . . . . ?
C8 Li2 O3 C23 -30.3(9) . . . . ?
Br2 Li2 O3 C23 -153.6(5) . . . . ?
O3 Li2 O4 C30 -80.9(7) . . . . ?
C8 Li2 O4 C30 42.2(8) . . . . ?
Br2 Li2 O4 C30 164.9(5) . . . . ?
O3 Li2 O4 C27 78.1(7) . . . . ?
C8 Li2 O4 C27 -158.8(5) . . . . ?
Br2 Li2 O4 C27 -36.0(7) . . . . ?
O6 Li3 O5 C59 -116.8(6) . . . . ?
C52 Li3 O5 C59 6.9(8) . . . . ?
Br3 Li3 O5 C59 146.3(5) . . . . ?
O6 Li3 O5 C62 67.8(9) . . . . ?
C52 Li3 O5 C62 -168.6(6) . . . . ?
Br3 Li3 O5 C62 -29.1(8) . . . . ?
O5 Li3 O6 C74 116.3(6) . . . . ?
C52 Li3 O6 C74 -8.0(7) . . . . ?
Br3 Li3 O6 C74 -146.7(5) . . . . ?
O5 Li3 O6 C71 -67.6(8) . . . . ?
C52 Li3 O6 C71 168.1(5) . . . . ?
Br3 Li3 O6 C71 29.5(7) . . . . ?
C14 C1 C2 C3 -179.3(6) . . . . ?
Br1 C1 C2 C3 0.5(8) . . . . ?
C14 C1 C2 C7 0.4(8) . . . . ?
Br1 C1 C2 C7 -179.7(4) . . . . ?
C1 C2 C3 C4 179.6(6) . . . . ?
C7 C2 C3 C4 -0.2(9) . . . . ?
C2 C3 C4 C5 -0.9(10) . . . . ?
C3 C4 C5 C6 1.5(9) . . . . ?
C4 C5 C6 C7 -1.2(9) . . . . ?
C5 C6 C7 C8 -179.8(5) . . . . ?
C5 C6 C7 C2 0.1(8) . . . . ?
C1 C2 C7 C8 0.7(8) . . . . ?
C3 C2 C7 C8 -179.5(5) . . . . ?
C1 C2 C7 C6 -179.2(5) . . . . ?
C3 C2 C7 C6 0.6(8) . . . . ?
C6 C7 C8 C9 179.6(5) . . . . ?
C2 C7 C8 C9 -0.4(8) . . . . ?
C6 C7 C8 Li2 -42.9(7) . . . . ?
C2 C7 C8 Li2 137.2(5) . . . . ?
C6 C7 C8 Li1 37.5(7) . . . . ?
C2 C7 C8 Li1 -142.4(5) . . . . ?
O3 Li2 C8 C7 -16.1(7) . . . . ?
O4 Li2 C8 C7 -134.1(5) . . . . ?
Br2 Li2 C8 C7 106.3(5) . . . . ?
O3 Li2 C8 C9 121.9(5) . . . . ?
O4 Li2 C8 C9 3.9(7) . . . . ?
Br2 Li2 C8 C9 -115.7(5) . . . . ?
O3 Li2 C8 Li1 -124.3(5) . . . . ?
O4 Li2 C8 Li1 117.7(5) . . . . ?
Br2 Li2 C8 Li1 -1.9(4) . . . . ?
O2 Li1 C8 C7 130.2(5) . . . . ?
O1 Li1 C8 C7 15.0(7) . . . . ?
Br2 Li1 C8 C7 -105.8(4) . . . . ?
O2 Li1 C8 C9 -11.2(7) . . . . ?
O1 Li1 C8 C9 -126.5(5) . . . . ?
Br2 Li1 C8 C9 112.7(5) . . . . ?
O2 Li1 C8 Li2 -122.1(5) . . . . ?
O1 Li1 C8 Li2 122.7(6) . . . . ?
Br2 Li1 C8 Li2 1.9(4) . . . . ?
C7 C8 C9 C10 -179.6(5) . . . . ?
Li2 C8 C9 C10 44.3(7) . . . . ?
Li1 C8 C9 C10 -39.7(7) . . . . ?
C7 C8 C9 C14 -1.1(7) . . . . ?
Li2 C8 C9 C14 -137.2(5) . . . . ?
Li1 C8 C9 C14 138.8(5) . . . . ?
C8 C9 C10 C11 179.8(5) . . . . ?
C14 C9 C10 C11 1.2(9) . . . . ?
C9 C10 C11 C12 -1.0(9) . . . . ?
C10 C11 C12 C13 0.8(9) . . . . ?
C11 C12 C13 C14 -0.9(9) . . . . ?
C2 C1 C14 C13 -179.8(5) . . . . ?
Br1 C1 C14 C13 0.4(8) . . . . ?
C2 C1 C14 C9 -1.8(8) . . . . ?
Br1 C1 C14 C9 178.4(4) . . . . ?
C12 C13 C14 C1 179.1(6) . . . . ?
C12 C13 C14 C9 1.1(8) . . . . ?
C8 C9 C14 C1 2.2(8) . . . . ?
C10 C9 C14 C1 -179.3(5) . . . . ?
C8 C9 C14 C13 -179.7(5) . . . . ?
C10 C9 C14 C13 -1.2(8) . . . . ?
C18 O1 C15 C16 16.1(10) . . . . ?
Li1 O1 C15 C16 -147.6(6) . . . . ?
O1 C15 C16 C17 -31.2(9) . . . . ?
C15 C16 C17 C18 35.0(9) . . . . ?
C15 O1 C18 C17 6.4(10) . . . . ?
Li1 O1 C18 C17 168.1(6) . . . . ?
C16 C17 C18 O1 -26.3(9) . . . . ?
C22 O2 C19 C20 36.0(7) . . . . ?
Li1 O2 C19 C20 -161.3(5) . . . . ?
O2 C19 C20 C21 -15.1(7) . . . . ?
C19 C20 C21 C22 -10.5(7) . . . . ?
C19 O2 C22 C21 -42.4(6) . . . . ?
Li1 O2 C22 C21 157.7(6) . . . . ?
C20 C21 C22 O2 32.1(6) . . . . ?
C26 O3 C23 C24 -42.3(7) . . . . ?
Li2 O3 C23 C24 149.4(6) . . . . ?
O3 C23 C24 C25 31.2(7) . . . . ?
C23 C24 C25 C26 -9.3(7) . . . . ?
C23 O3 C26 C25 35.7(7) . . . . ?
Li2 O3 C26 C25 -154.3(5) . . . . ?
C24 C25 C26 O3 -15.7(7) . . . . ?
C30 O4 C27 C28 -36.3(7) . . . . ?
Li2 O4 C27 C28 160.2(5) . . . . ?
O4 C27 C28 C29 15.4(8) . . . . ?
C27 C28 C29 C30 9.3(7) . . . . ?
C27 O4 C30 C29 42.1(6) . . . . ?
Li2 O4 C30 C29 -156.1(6) . . . . ?
C28 C29 C30 O4 -31.2(7) . . . . ?
C44 C31 C32 C33 179(2) . . . . ?
Br5 C31 C32 C33 -1.2(19) . . . . ?
C44 C31 C32 C37 -2(3) . . . . ?
Br5 C31 C32 C37 176.9(14) . . . . ?
C31 C32 C33 C34 178.1(14) . . . . ?
C37 C32 C33 C34 0(2) . . . . ?
C32 C33 C34 C35 -1(2) . . . . ?
C33 C34 C35 C36 0(3) . . . . ?
C34 C35 C36 C37 1(6) . . . . ?
C35 C36 C37 C38 176(3) . . . . ?
C35 C36 C37 C32 -2(6) . . . . ?
C31 C32 C37 C38 6(3) . . . . ?
C33 C32 C37 C38 -175.8(16) . . . . ?
C31 C32 C37 C36 -177(3) . . . . ?
C33 C32 C37 C36 1(4) . . . . ?
C36 C37 C38 C39 174(4) . . . . ?
C32 C37 C38 C39 -9(4) . . . . ?
C36 C37 C38 Li4 -50(3) . . . . ?
C32 C37 C38 Li4 127.1(18) . . . . ?
C36 C37 C38 Li5 32(3) . . . . ?
C32 C37 C38 Li5 -151.2(16) . . . . ?
O10 Li4 C38 C37 -12.7(13) . . . . ?
O9' Li4 C38 C37 -111.4(12) . . . . ?
O9 Li4 C38 C37 -136.4(10) . . . . ?
O10' Li4 C38 C37 -7.6(11) . . . . ?
Br3 Li4 C38 C37 110.1(10) . . . . ?
O10 Li4 C38 C39 121(3) . . . . ?
O9' Li4 C38 C39 22(3) . . . . ?
O9 Li4 C38 C39 -3(3) . . . . ?
O10' Li4 C38 C39 126(3) . . . . ?
Br3 Li4 C38 C39 -116(3) . . . . ?
O10 Li4 C38 Li5 -129.2(9) . . . . ?
O9' Li4 C38 Li5 132.0(9) . . . . ?
O9 Li4 C38 Li5 107.0(7) . . . . ?
O10' Li4 C38 Li5 -124.2(7) . . . . ?
Br3 Li4 C38 Li5 -6.5(5) . . . . ?
O7' Li5 C38 C37 25.2(15) . . . . ?
O8 Li5 C38 C37 125.4(13) . . . . ?
O8' Li5 C38 C37 150.1(12) . . . . ?
O7 Li5 C38 C37 20.4(13) . . . . ?
Br3 Li5 C38 C37 -95.8(12) . . . . ?
O7' Li5 C38 C39 -117(3) . . . . ?
O8 Li5 C38 C39 -17(3) . . . . ?
O8' Li5 C38 C39 8(3) . . . . ?
O7 Li5 C38 C39 -122(3) . . . . ?
Br3 Li5 C38 C39 122(3) . . . . ?
O7' Li5 C38 Li4 127.5(9) . . . . ?
O8 Li5 C38 Li4 -132.3(9) . . . . ?
O8' Li5 C38 Li4 -107.6(7) . . . . ?
O7 Li5 C38 Li4 122.7(7) . . . . ?
Br3 Li5 C38 Li4 6.4(5) . . . . ?
C37 C38 C39 C40 -179(4) . . . . ?
Li4 C38 C39 C40 50(6) . . . . ?
Li5 C38 C39 C40 -35(6) . . . . ?
C37 C38 C39 C44 9(7) . . . . ?
Li4 C38 C39 C44 -122(4) . . . . ?
Li5 C38 C39 C44 153(4) . . . . ?
C38 C39 C40 C41 -176(4) . . . . ?
C44 C39 C40 C41 -3(7) . . . . ?
C39 C40 C41 C42 -1(6) . . . . ?
C40 C41 C42 C43 3(8) . . . . ?
C41 C42 C43 C44 -1(9) . . . . ?
C32 C31 C44 C43 180(3) . . . . ?
Br5 C31 C44 C43 0(5) . . . . ?
C32 C31 C44 C39 2(5) . . . . ?
Br5 C31 C44 C39 -177(4) . . . . ?
C42 C43 C44 C31 -180(5) . . . . ?
C42 C43 C44 C39 -3(7) . . . . ?
C38 C39 C44 C31 -6(7) . . . . ?
C40 C39 C44 C31 -178(4) . . . . ?
C38 C39 C44 C43 177(5) . . . . ?
C40 C39 C44 C43 4(7) . . . . ?
C44' C31' C32' C33' 177(2) . . . . ?
Br5' C31' C32' C33' 2.0(19) . . . . ?
C44' C31' C32' C37' -3(3) . . . . ?
Br5' C31' C32' C37' -178.2(14) . . . . ?
C31' C32' C33' C34' -178.6(13) . . . . ?
C37' C32' C33' C34' 2(2) . . . . ?
C32' C33' C34' C35' -1(2) . . . . ?
C33' C34' C35' C36' 1(4) . . . . ?
C34' C35' C36' C37' -2(6) . . . . ?
C35' C36' C37' C32' 3(6) . . . . ?
C31' C32' C37' C36' 178(3) . . . . ?
C33' C32' C37' C36' -3(4) . . . . ?
C44' C39' C40' C41' 2(7) . . . . ?
C39' C40' C41' C42' 0(6) . . . . ?
C40' C41' C42' C43' -2(8) . . . . ?
C41' C42' C43' C44' 4(9) . . . . ?
C32' C31' C44' C43' 179(3) . . . . ?
Br5' C31' C44' C43' -6(5) . . . . ?
C32' C31' C44' C39' 4(5) . . . . ?
Br5' C31' C44' C39' 179(4) . . . . ?
C42' C43' C44' C31' -177(5) . . . . ?
C42' C43' C44' C39' -2(7) . . . . ?
C40' C39' C44' C31' 175(4) . . . . ?
C40' C39' C44' C43' -1(7) . . . . ?
C58 C45 C46 C47 -179.4(5) . . . . ?
Br4 C45 C46 C47 0.6(8) . . . . ?
C58 C45 C46 C51 1.0(8) . . . . ?
Br4 C45 C46 C51 -179.0(4) . . . . ?
C45 C46 C47 C48 -179.6(6) . . . . ?
C51 C46 C47 C48 0.0(9) . . . . ?
C46 C47 C48 C49 0.6(9) . . . . ?
C47 C48 C49 C50 -1.3(9) . . . . ?
C48 C49 C50 C51 1.3(10) . . . . ?
C49 C50 C51 C52 179.3(6) . . . . ?
C49 C50 C51 C46 -0.6(9) . . . . ?
C45 C46 C51 C52 -0.4(8) . . . . ?
C47 C46 C51 C52 -180.0(5) . . . . ?
C45 C46 C51 C50 179.5(5) . . . . ?
C47 C46 C51 C50 -0.1(8) . . . . ?
C50 C51 C52 C53 179.5(5) . . . . ?
C46 C51 C52 C53 -0.6(8) . . . . ?
C50 C51 C52 Li3 -1.5(8) . . . . ?
C46 C51 C52 Li3 178.4(5) . . . . ?
O5 Li3 C52 C51 117.5(6) . . . . ?
O6 Li3 C52 C51 -115.5(6) . . . . ?
Br3 Li3 C52 C51 0.0(9) . . . . ?
O5 Li3 C52 C53 -63.7(7) . . . . ?
O6 Li3 C52 C53 63.3(7) . . . . ?
Br3 Li3 C52 C53 178.9(5) . . . . ?
C51 C52 C53 C54 -179.9(5) . . . . ?
Li3 C52 C53 C54 1.1(8) . . . . ?
C51 C52 C53 C58 0.9(8) . . . . ?
Li3 C52 C53 C58 -178.0(5) . . . . ?
C52 C53 C54 C55 -179.9(5) . . . . ?
C58 C53 C54 C55 -0.7(8) . . . . ?
C53 C54 C55 C56 1.1(9) . . . . ?
C54 C55 C56 C57 -1.2(9) . . . . ?
C55 C56 C57 C58 0.9(9) . . . . ?
C46 C45 C58 C57 179.4(5) . . . . ?
Br4 C45 C58 C57 -0.6(8) . . . . ?
C46 C45 C58 C53 -0.7(8) . . . . ?
Br4 C45 C58 C53 179.3(4) . . . . ?
C56 C57 C58 C45 179.4(6) . . . . ?
C56 C57 C58 C53 -0.6(8) . . . . ?
C52 C53 C58 C45 -0.4(8) . . . . ?
C54 C53 C58 C45 -179.5(5) . . . . ?
C52 C53 C58 C57 179.6(5) . . . . ?
C54 C53 C58 C57 0.4(8) . . . . ?
C62 O5 C59 C60 38.8(7) . . . . ?
Li3 O5 C59 C60 -137.9(6) . . . . ?
O5 C59 C60 C61 -25.4(8) . . . . ?
C59 C60 C61 C62 3.5(9) . . . . ?
C59 O5 C62 C61 -36.1(7) . . . . ?
Li3 O5 C62 C61 139.8(7) . . . . ?
C60 C61 C62 O5 19.3(9) . . . . ?
C74 O6 C71 C72 35.8(7) . . . . ?
Li3 O6 C71 C72 -140.7(7) . . . . ?
O6 C71 C72 C73 -18.6(9) . . . . ?
C71 C72 C73 C74 -4.3(9) . . . . ?
C71 O6 C74 C73 -38.6(7) . . . . ?
Li3 O6 C74 C73 138.6(6) . . . . ?
C72 C73 C74 O6 26.1(8) . . . . ?
O7' Li5 O7 C83 56(5) . . . . ?
O8 Li5 O7 C83 91(2) . . . . ?
O8' Li5 O7 C83 90(3) . . . . ?
C38 Li5 O7 C83 -144(2) . . . . ?
Br3 Li5 O7 C83 -26(3) . . . . ?
O7' Li5 O7 C80 -109(5) . . . . ?
O8 Li5 O7 C80 -73.9(16) . . . . ?
O8' Li5 O7 C80 -74.8(18) . . . . ?
C38 Li5 O7 C80 50.9(18) . . . . ?
Br3 Li5 O7 C80 169.1(14) . . . . ?
C83 O7 C80 C81 32(3) . . . . ?
Li5 O7 C80 C81 -160.8(16) . . . . ?
O7 C80 C81 C82 -31(3) . . . . ?
C80 C81 C82 C83 21(4) . . . . ?
C80 O7 C83 C82 -18(3) . . . . ?
Li5 O7 C83 C82 175(2) . . . . ?
C81 C82 C83 O7 -3(4) . . . . ?
O8 Li5 O7' C80' -70.1(17) . . . . ?
O8' Li5 O7' C80' -74.1(18) . . . . ?
O7 Li5 O7' C80' 74(4) . . . . ?
C38 Li5 O7' C80' 52(2) . . . . ?
Br3 Li5 O7' C80' 176.0(16) . . . . ?
O8 Li5 O7' C83' 134(3) . . . . ?
O8' Li5 O7' C83' 130(3) . . . . ?
O7 Li5 O7' C83' -81(5) . . . . ?
C38 Li5 O7' C83' -103(3) . . . . ?
Br3 Li5 O7' C83' 20(3) . . . . ?
C83' O7' C80' C81' 7(3) . . . . ?
Li5 O7' C80' C81' -153.8(15) . . . . ?
O7' C80' C81' C82' -27(2) . . . . ?
C80' C81' C82' C83' 37(3) . . . . ?
C80' O7' C83' C82' 17(4) . . . . ?
Li5 O7' C83' C82' 174(2) . . . . ?
C81' C82' C83' O7' -34(4) . . . . ?
O7' Li5 O8 C87 108.9(19) . . . . ?
O8' Li5 O8 C87 -80(2) . . . . ?
O7 Li5 O8 C87 101.8(19) . . . . ?
C38 Li5 O8 C87 -12(2) . . . . ?
Br3 Li5 O8 C87 -148.7(17) . . . . ?
O7' Li5 O8 C84 -54.1(14) . . . . ?
O8' Li5 O8 C84 116.9(17) . . . . ?
O7 Li5 O8 C84 -61.2(13) . . . . ?
C38 Li5 O8 C84 -175.0(11) . . . . ?
Br3 Li5 O8 C84 48.3(14) . . . . ?
C87 O8 C84 C85 41.4(18) . . . . ?
Li5 O8 C84 C85 -150.0(12) . . . . ?
O8 C84 C85 C86 -21.6(19) . . . . ?
C84 C85 C86 C87 -4(2) . . . . ?
C84 O8 C87 C86 -41.2(17) . . . . ?
Li5 O8 C87 C86 154.8(15) . . . . ?
C85 C86 C87 O8 27.6(19) . . . . ?
O7' Li5 O8' C87' 77.3(15) . . . . ?
O8 Li5 O8' C87' 67.9(15) . . . . ?
O7 Li5 O8' C87' 70.1(15) . . . . ?
C38 Li5 O8' C87' -54.9(15) . . . . ?
Br3 Li5 O8' C87' -172.4(12) . . . . ?
O7' Li5 O8' C84' -76.8(14) . . . . ?
O8 Li5 O8' C84' -86.2(14) . . . . ?
O7 Li5 O8' C84' -84.0(13) . . . . ?
C38 Li5 O8' C84' 151.0(10) . . . . ?
Br3 Li5 O8' C84' 33.4(13) . . . . ?
C87' O8' C84' C85' 37.0(14) . . . . ?
Li5 O8' C84' C85' -164.0(10) . . . . ?
O8' C84' C85' C86' -17.0(15) . . . . ?
C84' C85' C86' C87' -7.5(15) . . . . ?
C84' O8' C87' C86' -42.5(15) . . . . ?
Li5 O8' C87' C86' 159.5(11) . . . . ?
C85' C86' C87' O8' 30.1(16) . . . . ?
O10 Li4 O9 C91 -77.7(15) . . . . ?
O9' Li4 O9 C91 -68.1(15) . . . . ?
O10' Li4 O9 C91 -68.1(15) . . . . ?
C38 Li4 O9 C91 54.6(15) . . . . ?
Br3 Li4 O9 C91 172.2(13) . . . . ?
O10 Li4 O9 C88 78.7(13) . . . . ?
O9' Li4 O9 C88 88.3(15) . . . . ?
O10' Li4 O9 C88 88.3(13) . . . . ?
C38 Li4 O9 C88 -148.9(11) . . . . ?
Br3 Li4 O9 C88 -31.3(13) . . . . ?
C91 O9 C88 C89 -35.7(15) . . . . ?
Li4 O9 C88 C89 163.6(10) . . . . ?
O9 C88 C89 C90 16.5(15) . . . . ?
C88 C89 C90 C91 7.0(15) . . . . ?
C88 O9 C91 C90 40.6(16) . . . . ?
Li4 O9 C91 C90 -159.5(11) . . . . ?
C89 C90 C91 O9 -28.9(16) . . . . ?
O10 Li4 O9' C91' -111(2) . . . . ?
O9 Li4 O9' C91' 79(2) . . . . ?
O10' Li4 O9' C91' -101(2) . . . . ?
C38 Li4 O9' C91' 11(2) . . . . ?
Br3 Li4 O9' C91' 147.3(19) . . . . ?
O10 Li4 O9' C88' 53.8(13) . . . . ?
O9 Li4 O9' C88' -116.8(16) . . . . ?
O10' Li4 O9' C88' 63.2(13) . . . . ?
C38 Li4 O9' C88' 175.0(12) . . . . ?
Br3 Li4 O9' C88' -48.3(14) . . . . ?
C91' O9' C88' C89' -41.6(19) . . . . ?
Li4 O9' C88' C89' 148.3(13) . . . . ?
O9' C88' C89' C90' 22(2) . . . . ?
C88' C89' C90' C91' 4(2) . . . . ?
C88' O9' C91' C90' 42.5(18) . . . . ?
Li4 O9' C91' C90' -152.1(16) . . . . ?
C89' C90' C91' O9' -29(2) . . . . ?
O9' Li4 O10 C95 -118(2) . . . . ?
O9 Li4 O10 C95 -114(2) . . . . ?
O10' Li4 O10 C95 102(4) . . . . ?
C38 Li4 O10 C95 121(2) . . . . ?
Br3 Li4 O10 C95 -4(2) . . . . ?
O9' Li4 O10 C92 72.2(15) . . . . ?
O9 Li4 O10 C92 76.4(15) . . . . ?
O10' Li4 O10 C92 -68(3) . . . . ?
C38 Li4 O10 C92 -48.9(17) . . . . ?
Br3 Li4 O10 C92 -174.2(14) . . . . ?
C95 O10 C92 C93 -18(2) . . . . ?
Li4 O10 C92 C93 155.5(15) . . . . ?
O10 C92 C93 C94 28(2) . . . . ?
C92 C93 C94 C95 -28(3) . . . . ?
C93 C94 C95 O10 19(3) . . . . ?
C92 O10 C95 C94 -1(3) . . . . ?
Li4 O10 C95 C94 -171.6(18) . . . . ?
O10 Li4 O10' C95' -66(3) . . . . ?
O9' Li4 O10' C95' -104.5(16) . . . . ?
O9 Li4 O10' C95' -104.5(16) . . . . ?
C38 Li4 O10' C95' 131.7(15) . . . . ?
Br3 Li4 O10' C95' 12.8(17) . . . . ?
O10 Li4 O10' C92' 108(3) . . . . ?
O9' Li4 O10' C92' 68.9(14) . . . . ?
O9 Li4 O10' C92' 68.9(15) . . . . ?
C38 Li4 O10' C92' -54.9(14) . . . . ?
Br3 Li4 O10' C92' -173.8(12) . . . . ?
C95' O10' C92' C93' -13(2) . . . . ?
Li4 O10' C92' C93' 172.4(15) . . . . ?
O10' C92' C93' C94' 25(3) . . . . ?
C92' C93' C94' C95' -28(3) . . . . ?
C93' C94' C95' O10' 21(3) . . . . ?
C92' O10' C95' C94' -5(3) . . . . ?
Li4 O10' C95' C94' 169.1(19) . . . . ?
